data_7714025
loop_
_publ_author_name
'Guthardt, Robin'
'Jacob, Hannes Lukas'
'Bruhn, Clemens'
'Siemeling, Ulrich'

_publ_section_title
;
 A complete series of N-heterocyclic tetrylenes (Si -- Pb) with a
 1,1&#x2019;-ferrocenediyl backbone enabled by 1,3,2-diazaborolyl
 N-substituents
;
_journal_name_full 'Dalton Transactions'
_journal_paper_doi 10.1039/D3DT02684A
_journal_year 2023
_chemical_formula_moiety 'C62 H80 B2 Fe Li N6, C12 H32 Li N4, 1.5(C6 H6)'
_chemical_formula_sum 'C83 H121 B2 Fe Li2 N10'
_chemical_formula_weight 1350.24
_space_group_crystal_system triclinic
_space_group_IT_number 2
_space_group_name_Hall '-P 1'
_space_group_name_H-M_alt 'P -1'
_atom_sites_solution_hydrogens geom
_atom_sites_solution_primary dual
_audit_creation_date 2023-08-03
_audit_creation_method
;
Olex2 1.5
(compiled 2023.03.06 svn.rbb2c1857 for OlexSys, GUI svn.r6748)
;
_audit_update_record
;
2023-08-16 deposited with the CCDC.	2023-09-26 downloaded from the CCDC.
;
_cell_angle_alpha 94.408(4)
_cell_angle_beta 108.594(4)
_cell_angle_gamma 96.918(4)
_cell_formula_units_Z 2
_cell_length_a 13.5366(7)
_cell_length_b 16.4231(9)
_cell_length_c 19.0854(10)
_cell_measurement_reflns_used 21742
_cell_measurement_temperature 100
_cell_measurement_theta_max 70.91
_cell_measurement_theta_min 2.73
_cell_volume 3962.1(4)
_computing_cell_refinement
;
X-Area Recipe 1.37.0.0 (STOE, 2021)
;
_computing_data_collection
;
X-Area Pilatus3_SV 1.31.175.0 (STOE, 2021)
;
_computing_data_reduction
;
X-Area Integrate 2.5.1.0 (STOE, 2021)
X-Area LANA 2.6.2.0 (STOE, 2021)
;
_computing_molecular_graphics 'Olex2 1.5 (Dolomanov et al., 2009)'
_computing_publication_material
;
STOE & Cie GmbH, X-Area, software package for collecting single-crystal or
multi-domain crystal data on STOE area-detector diffractometers, for image 
processing, for the correction and scaling of reflection intensities and 
for outlier rejection, version 2.0, Darmstadt 2021
;
_computing_structure_refinement 'SHELXL 2014/7 (Sheldrick, 2015)'
_computing_structure_solution 'SHELXT  (Sheldrick, 2015)'
_diffrn_ambient_temperature 100
_diffrn_detector Pilatus200K
_diffrn_detector_area_resol_mean 5.81
_diffrn_detector_type 'DECTRIS PILATUS 200K'
_diffrn_measured_fraction_theta_full 0.985
_diffrn_measured_fraction_theta_max 0.955
_diffrn_measurement_details
;
 1647 frames, detector distance = 40 mm
;
_diffrn_measurement_device 'Eulerian 4-circle diffractometer'
_diffrn_measurement_device_type 'STOE STADIVARI'
_diffrn_measurement_method 'rotation method, \w scans'
_diffrn_radiation_collimation '1.2 mm, 0.6 diameter'
_diffrn_radiation_monochromator 'Graded multilayer mirror'
_diffrn_radiation_polarisn_norm 0
_diffrn_radiation_probe x-ray
_diffrn_radiation_type 'Cu K\a'
_diffrn_radiation_wavelength 1.54186
_diffrn_reflns_av_R_equivalents 0.0432
_diffrn_reflns_av_unetI/netI 0.0547
_diffrn_reflns_Laue_measured_fraction_full 0.985
_diffrn_reflns_Laue_measured_fraction_max 0.955
_diffrn_reflns_limit_h_max 16
_diffrn_reflns_limit_h_min -14
_diffrn_reflns_limit_k_max 20
_diffrn_reflns_limit_k_min -16
_diffrn_reflns_limit_l_max 23
_diffrn_reflns_limit_l_min -19
_diffrn_reflns_number 34905
_diffrn_reflns_point_group_measured_fraction_full 0.985
_diffrn_reflns_point_group_measured_fraction_max 0.955
_diffrn_reflns_theta_full 67.686
_diffrn_reflns_theta_max 71.248
_diffrn_reflns_theta_min 2.731
_diffrn_source Cu-Genix
_diffrn_source_current 0.600
_diffrn_source_power 0.030
_diffrn_source_voltage 50
_exptl_absorpt_coefficient_mu 1.886
_exptl_absorpt_correction_T_max 0.8468
_exptl_absorpt_correction_T_min 0.8247
_exptl_absorpt_correction_type multi-scan
_exptl_absorpt_process_details
;
STOE X-Red32, absorption correction by Gaussian integration, analogous to
P. Coppens, "The Evaluation of Absorption and Extinction in Single-Crystal
Structure Analysis", published in: F. R. Ahmed (Editor), "Crystallographic
Computing", Munksgaard, Copenhagen (1970), 255 - 270. Afterwards scaling of
reflection intensities was performed within STOE LANA. J. Koziskova, F. Hahn,
J. Richter, J. Kozisek, Acta Chimica Slovaca, vol. 9, no. 2, 2016, pp. 136-140.
;
_exptl_crystal_colour orange
_exptl_crystal_colour_primary orange
_exptl_crystal_density_diffrn 1.132
_exptl_crystal_density_method 'not measured'
_exptl_crystal_description block
_exptl_crystal_F_000 1462
_exptl_crystal_size_max 0.102
_exptl_crystal_size_mid 0.093
_exptl_crystal_size_min 0.088
_refine_diff_density_max 0.717
_refine_diff_density_min -0.614
_refine_diff_density_rms 0.049
_refine_ls_extinction_method none
_refine_ls_goodness_of_fit_ref 1.027
_refine_ls_hydrogen_treatment constr
_refine_ls_matrix_type full
_refine_ls_number_parameters 974
_refine_ls_number_reflns 14695
_refine_ls_number_restraints 57
_refine_ls_restrained_S_all 1.031
_refine_ls_R_factor_all 0.0930
_refine_ls_R_factor_gt 0.0549
_refine_ls_shift/su_max 0.000
_refine_ls_shift/su_mean 0.000
_refine_ls_structure_factor_coef Fsqd
_refine_ls_weighting_details 'w=1/[\s^2^(Fo^2^)+(0.0392P)^2^+3.5755P] where P=(Fo^2^+2Fc^2^)/3'
_refine_ls_weighting_scheme calc
_refine_ls_wR_factor_gt 0.1088
_refine_ls_wR_factor_ref 0.1266
_reflns_Friedel_coverage 0.000
_reflns_number_gt 10315
_reflns_number_total 14695
_reflns_threshold_expression 'I > 2\s(I)'
_cod_data_source_file d3dt02684a2.cif
_cod_data_source_block sv1457
_cod_database_code 7714025
_shelx_shelxl_version_number 2014/7
_shelx_space_group_comment
;
The symmetry employed for this shelxl refinement is uniquely defined
by the following loop, which should always be used as a source of
symmetry information in preference to the above space-group names.
They are only intended as comments.
;
_shelx_estimated_absorpt_t_max 0.852
_shelx_estimated_absorpt_t_min 0.831
_olex2_refinement_description
;
1. Fixed Uiso
 At 1.2 times of:
  All C(H) groups, All C(H,H) groups
 At 1.5 times of:
  All C(H,H,H) groups
2. Rigid body (RIGU) restrains
 N10, N10A, C69, C69
 with sigma for 1-2 distances of 0.001 and sigma for 1-3 distances of 0.0001
 Li2, N10, N10A, N9, C69, C69A
 with sigma for 1-2 distances of 0.001 and sigma for 1-3 distances of 0.0001
 C6, C10, C9, C8, C7
 with sigma for 1-2 distances of 0.004 and sigma for 1-3 distances of 0.004
3. Others
 Fixed Sof: N10(0.5) N10A(0.5) C69(0.5) H69A(0.5) H69B(0.5) C69A(0.5)
 H69C(0.5) H69D(0.5) C70(0.5) H70A(0.5) H70B(0.5) C70A(0.5) H70C(0.5) H70D(0.5)
 C71A(0.5) H71A(0.5) H71B(0.5) H71C(0.5) C71(0.5) H71D(0.5) H71E(0.5) H71F(0.5)
 C72A(0.5) H72A(0.5) H72B(0.5) H72C(0.5) C72(0.5) H72D(0.5) H72E(0.5) H72F(0.5)
 C73A(0.5) H73A(0.5) H73B(0.5) H73C(0.5) C73(0.5) H73D(0.5) H73E(0.5) H73F(0.5)
 C74(0.5) H74A(0.5) H74B(0.5) H74C(0.5) C74A(0.5) H74D(0.5) H74E(0.5) H74F(0.5)
4.a Ternary CH refined with riding coordinates:
 C19(H19), C22(H22), C31(H31), C34(H34), C45(H45), C48(H48), C57(H57), C60(H60)
4.b Secondary CH2 refined with riding coordinates:
 C63(H63A,H63B), C64(H64A,H64B), C69(H69A,H69B), C69A(H69C,H69D), C70(H70A,
 H70B), C70A(H70C,H70D)
4.c Aromatic/amide H refined with riding coordinates:
 C2(H2), C3(H3), C4(H4), C5(H5), C7(H7), C8(H8), C9(H9), C10(H10), C11(H11),
 C12(H12), C15(H15), C16(H16), C17(H17), C27(H27), C28(H28), C29(H29), C37(H37),
  C38(H38), C41(H41), C42(H42), C43(H43), C53(H53), C54(H54), C55(H55),
 C75(H75), C76(H76), C77(H77), C78(H78), C79(H79), C80(H80), C81(H81), C82(H82),
  C83(H83)
4.d Idealised Me refined as rotating group:
 C20(H20A,H20B,H20C), C21(H21A,H21B,H21C), C23(H23A,H23B,H23C), C24(H24A,H24B,
 H24C), C32(H32A,H32B,H32C), C33(H33A,H33B,H33C), C35(H35A,H35B,H35C), C36(H36A,
 H36B,H36C), C46(H46A,H46B,H46C), C47(H47A,H47B,H47C), C49(H49A,H49B,H49C),
 C50(H50A,H50B,H50C), C58(H58A,H58B,H58C), C59(H59A,H59B,H59C), C61(H61A,H61B,
 H61C), C62(H62A,H62B,H62C), C65(H65A,H65B,H65C), C66(H66A,H66B,H66C), C67(H67A,
 H67B,H67C), C68(H68A,H68B,H68C), C71A(H71A,H71B,H71C), C71(H71D,H71E,H71F),
 C72A(H72A,H72B,H72C), C72(H72D,H72E,H72F), C73A(H73A,H73B,H73C), C73(H73D,H73E,
 H73F), C74(H74A,H74B,H74C), C74A(H74D,H74E,H74F)
;
_olex2_submission_special_instructions 'No special instructions were received'
_stoe_detector_distance '40.0 mm'
_stoe_detector_pixelsize_x '0.172 mm'
_stoe_detector_pixelsize_y '0.172 mm'
_stoe_detector_size_x '7.0 cm'
_stoe_detector_size_y '8.4 cm'
_stoe_evaluation_integration_a 6.0
_stoe_evaluation_integration_b 0.0
_stoe_evaluation_integration_ems 0.010
_stoe_evaluation_lana_bis_l_even_max -
_stoe_evaluation_lana_bis_l_odd_max -
_stoe_evaluation_lana_bos_l_even_max -
_stoe_evaluation_lana_bos_l_odd_max -
_stoe_evaluation_lana_completeness 95.4
_stoe_evaluation_lana_dxs_max_order 1
_stoe_evaluation_lana_dys_max_order 1
_stoe_evaluation_lana_fs_max_order 3
_stoe_evaluation_lana_max_2theta_available 142.6
_stoe_evaluation_lana_max_2theta_desired 142.6
_stoe_evaluation_lana_mean_redundancy 2.4
_stoe_evaluation_lana_number_refls_after_or 34909
_stoe_evaluation_lana_number_refls_outliers 6074
_stoe_evaluation_lana_number_refls_total 40983
_stoe_evaluation_lana_number_refls_unique 14699
_stoe_evaluation_lana_number_refls_written 34909
_stoe_evaluation_lana_or_c1 0.035
_stoe_evaluation_lana_or_c2 0
_stoe_evaluation_lana_or_c3 0
_stoe_evaluation_lana_or_c4 0.7
_stoe_evaluation_lana_point_group -1
_stoe_evaluation_lana_table
;
#----------------------------------------------------------------------------
2Theta          12.4   27.8   43.2   58.6   74.0   89.4  104.8  120.2  135.6
#----------------------------------------------------------------------------
<Resolution>    5.72   3.06   2.03   1.54   1.28   1.09   0.97   0.89   0.84
N(total)         151    720   1895   4481   9189   8993   6934   6200   2420
<Redundancy>     1.5    1.6    1.9    2.5    3.5    2.9    2.2    2.0    1.4
Complet. [%%]    93.8   99.0   97.4   99.7  100.0  100.0   98.3   98.7   74.4
<I/sigma>      231.8   83.5   43.8   22.1   10.4    6.8    4.9    3.6    3.6
R(int)         0.023  0.020  0.019  0.023  0.041  0.060  0.089  0.127  0.185
#----------------------------------------------------------------------------
;
_stoe_measurement_identifier sv1457
_stoe_measurement_max_exposure_per_frame '105.0 s'
_stoe_measurement_mean_exposure_per_frame '105.0 s'
_stoe_measurement_min_exposure_per_frame '105.0 s'
_stoe_measurement_total_exposure_time '48.0 h'
_stoe_measurement_total_frame_number 1647
_stoe_measurement_total_run_number 25
_stoe_measurement_tube_power '30.0 W'

loop_
_space_group_symop_operation_xyz
'x, y, z'
'-x, -y, -z'

loop_
_atom_site_label
_atom_site_type_symbol
_atom_site_fract_x
_atom_site_fract_y
_atom_site_fract_z
_atom_site_U_iso_or_equiv
_atom_site_adp_type
_atom_site_occupancy
_atom_site_site_symmetry_order
_atom_site_calc_flag
_atom_site_refinement_flags_posn
_atom_site_refinement_flags_adp
_atom_site_refinement_flags_occupancy
_atom_site_disorder_assembly
_atom_site_disorder_group
Fe1 Fe 0.62774(4) 0.79400(3) 0.32883(2) 0.02833(11) Uani 1 1 d . . . . .
Li1 Li 0.7639(4) 0.8714(3) 0.2470(3) 0.0301(10) Uani 1 1 d . . . . .
N1 N 0.69099(15) 0.95916(12) 0.26853(11) 0.0215(4) Uani 1 1 d . . . . .
C1 C 0.61442(19) 0.90973(14) 0.28774(13) 0.0205(5) Uani 1 1 d . . . . .
B1 B 0.7053(2) 1.04490(17) 0.28397(15) 0.0219(6) Uani 1 1 d . . . . .
C2 C 0.5989(2) 0.90856(15) 0.35870(14) 0.0264(6) Uani 1 1 d . . . . .
H2 H 0.6401 0.9435 0.4030 0.032 Uiso 1 1 calc R U . . .
B2 B 0.8301(2) 0.69755(17) 0.21748(14) 0.0192(6) Uani 1 1 d . . . . .
N2 N 0.64415(16) 1.10200(12) 0.30928(11) 0.0232(4) Uani 1 1 d . . . . .
C3 C 0.5127(2) 0.84716(16) 0.35235(16) 0.0313(6) Uani 1 1 d . . . . .
H3 H 0.4849 0.8350 0.3909 0.038 Uiso 1 1 calc R U . . .
N3 N 0.79129(17) 1.10215(12) 0.27445(12) 0.0275(5) Uani 1 1 d . . . . .
C4 C 0.4751(2) 0.80707(17) 0.27844(17) 0.0343(6) Uani 1 1 d . . . . .
H4 H 0.4181 0.7629 0.2585 0.041 Uiso 1 1 calc R U . . .
N4 N 0.79830(15) 0.76112(12) 0.25301(11) 0.0208(4) Uani 1 1 d . . . . .
C5 C 0.5385(2) 0.84502(16) 0.23917(15) 0.0270(6) Uani 1 1 d . . . . .
H5 H 0.5311 0.8295 0.1886 0.032 Uiso 1 1 calc R U . . .
N5 N 0.85928(16) 0.70084(12) 0.14939(11) 0.0215(4) Uani 1 1 d . . . . .
C6 C 0.7533(2) 0.74285(15) 0.30789(14) 0.0266(6) Uani 1 1 d . U . . .
N6 N 0.84630(15) 0.61244(12) 0.23525(10) 0.0195(4) Uani 1 1 d . . . . .
C7 C 0.7820(3) 0.7854(2) 0.38077(15) 0.0436(8) Uani 1 1 d . U . . .
H7 H 0.8355 0.8318 0.4022 0.052 Uiso 1 1 calc R U . . .
C8 C 0.7123(3) 0.7432(3) 0.41650(19) 0.0604(11) Uani 1 1 d . U . . .
H8 H 0.7158 0.7559 0.4667 0.072 Uiso 1 1 calc R U . . .
C9 C 0.6403(3) 0.6816(2) 0.3648(2) 0.0639(11) Uani 1 1 d . U . . .
H9 H 0.5848 0.6466 0.3730 0.077 Uiso 1 1 calc R U . . .
C10 C 0.6643(3) 0.68044(18) 0.2992(2) 0.0452(8) Uani 1 1 d . U . . .
H10 H 0.6274 0.6439 0.2550 0.054 Uiso 1 1 calc R U . . .
C11 C 0.6924(2) 1.18359(16) 0.31304(16) 0.0319(6) Uani 1 1 d . . . . .
H11 H 0.6680 1.2316 0.3281 0.038 Uiso 1 1 calc R U . . .
C12 C 0.7780(2) 1.18354(16) 0.29226(17) 0.0356(7) Uani 1 1 d . . . . .
H12 H 0.8230 1.2316 0.2899 0.043 Uiso 1 1 calc R U . . .
C13 C 0.54933(19) 1.08687(14) 0.32696(14) 0.0218(5) Uani 1 1 d . . . . .
C14 C 0.55073(19) 1.10901(15) 0.39989(13) 0.0222(5) Uani 1 1 d . . . . .
C15 C 0.4572(2) 1.09262(16) 0.41579(15) 0.0284(6) Uani 1 1 d . . . . .
H15 H 0.4571 1.1072 0.4649 0.034 Uiso 1 1 calc R U . . .
C16 C 0.3646(2) 1.05551(17) 0.36145(15) 0.0306(6) Uani 1 1 d . . . . .
H16 H 0.3015 1.0445 0.3732 0.037 Uiso 1 1 calc R U . . .
C17 C 0.3644(2) 1.03461(16) 0.28988(15) 0.0291(6) Uani 1 1 d . . . . .
H17 H 0.3005 1.0089 0.2528 0.035 Uiso 1 1 calc R U . . .
C18 C 0.45493(19) 1.05012(15) 0.27072(13) 0.0237(5) Uani 1 1 d . . . . .
C19 C 0.6510(2) 1.14820(16) 0.46215(14) 0.0282(6) Uani 1 1 d . . . . .
H19 H 0.7104 1.1510 0.4415 0.034 Uiso 1 1 calc R U . . .
C20 C 0.6782(2) 1.09793(18) 0.52791(14) 0.0346(7) Uani 1 1 d . . . . .
H20A H 0.6207 1.0935 0.5489 0.052 Uiso 1 1 calc R U . . .
H20B H 0.7435 1.1255 0.5662 0.052 Uiso 1 1 calc R U . . .
H20C H 0.6879 1.0425 0.5109 0.052 Uiso 1 1 calc R U . . .
C21 C 0.6420(2) 1.23690(17) 0.48818(17) 0.0386(7) Uani 1 1 d . . . . .
H21A H 0.6282 1.2691 0.4459 0.058 Uiso 1 1 calc R U . . .
H21B H 0.7081 1.2623 0.5268 0.058 Uiso 1 1 calc R U . . .
H21C H 0.5840 1.2360 0.5085 0.058 Uiso 1 1 calc R U . . .
C22 C 0.4526(2) 1.03185(17) 0.19073(14) 0.0326(6) Uani 1 1 d . . . . .
H22 H 0.5173 1.0073 0.1924 0.039 Uiso 1 1 calc R U . . .
C23 C 0.4586(3) 1.1125(2) 0.15545(17) 0.0486(8) Uani 1 1 d . . . . .
H23A H 0.3956 1.1379 0.1523 0.073 Uiso 1 1 calc R U . . .
H23B H 0.4623 1.1005 0.1053 0.073 Uiso 1 1 calc R U . . .
H23C H 0.5216 1.1507 0.1862 0.073 Uiso 1 1 calc R U . . .
C24 C 0.3580(3) 0.9704(2) 0.14208(17) 0.0505(9) Uani 1 1 d . . . . .
H24A H 0.3514 0.9213 0.1673 0.076 Uiso 1 1 calc R U . . .
H24B H 0.3676 0.9543 0.0944 0.076 Uiso 1 1 calc R U . . .
H24C H 0.2939 0.9958 0.1331 0.076 Uiso 1 1 calc R U . . .
C25 C 0.8701(2) 1.08611(15) 0.24260(15) 0.0270(6) Uani 1 1 d . . . . .
C26 C 0.8577(2) 1.10385(15) 0.16950(15) 0.0302(6) Uani 1 1 d . . . . .
C27 C 0.9390(2) 1.09291(17) 0.14145(16) 0.0365(7) Uani 1 1 d . . . . .
H27 H 0.9325 1.1051 0.0925 0.044 Uiso 1 1 calc R U . . .
C28 C 1.0286(2) 1.06477(19) 0.18330(17) 0.0409(7) Uani 1 1 d . . . . .
H28 H 1.0835 1.0583 0.1633 0.049 Uiso 1 1 calc R U . . .
C29 C 1.0388(2) 1.04598(19) 0.25409(16) 0.0373(7) Uani 1 1 d . . . . .
H29 H 1.1007 1.0262 0.2823 0.045 Uiso 1 1 calc R U . . .
C30 C 0.9598(2) 1.05550(16) 0.28520(15) 0.0297(6) Uani 1 1 d . . . . .
C31 C 0.7542(2) 1.12744(18) 0.12071(16) 0.0380(7) Uani 1 1 d . . . . .
H31 H 0.7248 1.1596 0.1539 0.046 Uiso 1 1 calc R U . . .
C32 C 0.7652(3) 1.1805(2) 0.0610(2) 0.0666(11) Uani 1 1 d . . . . .
H32A H 0.8163 1.2304 0.0842 0.100 Uiso 1 1 calc R U . . .
H32B H 0.6967 1.1960 0.0344 0.100 Uiso 1 1 calc R U . . .
H32C H 0.7898 1.1491 0.0257 0.100 Uiso 1 1 calc R U . . .
C33 C 0.6759(2) 1.04905(18) 0.08530(16) 0.0385(7) Uani 1 1 d . . . . .
H33A H 0.7047 1.0146 0.0547 0.058 Uiso 1 1 calc R U . . .
H33B H 0.6093 1.0637 0.0539 0.058 Uiso 1 1 calc R U . . .
H33C H 0.6633 1.0184 0.1245 0.058 Uiso 1 1 calc R U . . .
C34 C 0.9728(2) 1.03587(19) 0.36390(16) 0.0378(7) Uani 1 1 d . . . . .
H34 H 0.9009 1.0249 0.3683 0.045 Uiso 1 1 calc R U . . .
C35 C 1.0258(3) 0.9603(2) 0.38336(19) 0.0548(9) Uani 1 1 d . . . . .
H35A H 1.0277 0.9491 0.4334 0.082 Uiso 1 1 calc R U . . .
H35B H 1.0979 0.9705 0.3819 0.082 Uiso 1 1 calc R U . . .
H35C H 0.9858 0.9125 0.3472 0.082 Uiso 1 1 calc R U . . .
C36 C 1.0332(5) 1.1093(3) 0.4187(2) 0.110(2) Uani 1 1 d . . . . .
H36A H 1.1005 1.1260 0.4109 0.165 Uiso 1 1 calc R U . . .
H36B H 1.0466 1.0949 0.4694 0.165 Uiso 1 1 calc R U . . .
H36C H 0.9921 1.1550 0.4116 0.165 Uiso 1 1 calc R U . . .
C37 C 0.8890(2) 0.62562(15) 0.13135(13) 0.0248(5) Uani 1 1 d . . . . .
H37 H 0.9119 0.6130 0.0901 0.030 Uiso 1 1 calc R U . . .
C38 C 0.88067(19) 0.57370(15) 0.18084(13) 0.0237(5) Uani 1 1 d . . . . .
H38 H 0.8958 0.5187 0.1793 0.028 Uiso 1 1 calc R U . . .
C39 C 0.8748(2) 0.76945(14) 0.11038(13) 0.0222(5) Uani 1 1 d . . . . .
C40 C 0.9784(2) 0.80475(15) 0.11770(14) 0.0256(6) Uani 1 1 d . . . . .
C41 C 0.9916(2) 0.86739(16) 0.07495(15) 0.0306(6) Uani 1 1 d . . . . .
H41 H 1.0610 0.8914 0.0789 0.037 Uiso 1 1 calc R U . . .
C42 C 0.9064(2) 0.89556(17) 0.02682(15) 0.0329(6) Uani 1 1 d . . . . .
H42 H 0.9173 0.9381 -0.0021 0.039 Uiso 1 1 calc R U . . .
C43 C 0.8055(2) 0.86181(16) 0.02087(15) 0.0307(6) Uani 1 1 d . . . . .
H43 H 0.7472 0.8821 -0.0118 0.037 Uiso 1 1 calc R U . . .
C44 C 0.7871(2) 0.79814(15) 0.06211(14) 0.0260(6) Uani 1 1 d . . . . .
C45 C 1.0743(2) 0.77750(16) 0.17200(14) 0.0296(6) Uani 1 1 d . . . . .
H45 H 1.0486 0.7308 0.1956 0.035 Uiso 1 1 calc R U . . .
C46 C 1.1464(2) 0.7459(2) 0.13232(18) 0.0443(8) Uani 1 1 d . . . . .
H46A H 1.1070 0.6990 0.0949 0.066 Uiso 1 1 calc R U . . .
H46B H 1.2066 0.7280 0.1687 0.066 Uiso 1 1 calc R U . . .
H46C H 1.1719 0.7902 0.1079 0.066 Uiso 1 1 calc R U . . .
C47 C 1.1352(3) 0.8468(2) 0.23378(18) 0.0494(8) Uani 1 1 d . . . . .
H47A H 1.1594 0.8943 0.2120 0.074 Uiso 1 1 calc R U . . .
H47B H 1.1963 0.8275 0.2680 0.074 Uiso 1 1 calc R U . . .
H47C H 1.0892 0.8634 0.2611 0.074 Uiso 1 1 calc R U . . .
C48 C 0.6746(2) 0.75896(16) 0.05120(15) 0.0291(6) Uani 1 1 d . . . . .
H48 H 0.6765 0.7245 0.0925 0.035 Uiso 1 1 calc R U . . .
C49 C 0.6291(2) 0.70222(18) -0.02262(18) 0.0423(7) Uani 1 1 d . . . . .
H49A H 0.6253 0.7350 -0.0640 0.064 Uiso 1 1 calc R U . . .
H49B H 0.5581 0.6750 -0.0278 0.064 Uiso 1 1 calc R U . . .
H49C H 0.6746 0.6603 -0.0234 0.064 Uiso 1 1 calc R U . . .
C50 C 0.6027(2) 0.82345(18) 0.05363(16) 0.0343(6) Uani 1 1 d . . . . .
H50A H 0.6315 0.8589 0.1014 0.051 Uiso 1 1 calc R U . . .
H50B H 0.5320 0.7955 0.0480 0.051 Uiso 1 1 calc R U . . .
H50C H 0.5987 0.8573 0.0130 0.051 Uiso 1 1 calc R U . . .
C51 C 0.84470(19) 0.57049(15) 0.29792(13) 0.0206(5) Uani 1 1 d . . . . .
C52 C 0.9127(2) 0.60454(16) 0.37007(14) 0.0248(5) Uani 1 1 d . . . . .
C53 C 0.9113(2) 0.56081(18) 0.42946(15) 0.0321(6) Uani 1 1 d . . . . .
H53 H 0.9551 0.5834 0.4784 0.038 Uiso 1 1 calc R U . . .
C54 C 0.8478(2) 0.48534(18) 0.41903(15) 0.0349(7) Uani 1 1 d . . . . .
H54 H 0.8490 0.4563 0.4604 0.042 Uiso 1 1 calc R U . . .
C55 C 0.7830(2) 0.45242(17) 0.34866(15) 0.0304(6) Uani 1 1 d . . . . .
H55 H 0.7401 0.4003 0.3418 0.037 Uiso 1 1 calc R U . . .
C56 C 0.77896(19) 0.49400(15) 0.28713(14) 0.0235(5) Uani 1 1 d . . . . .
C57 C 0.9895(2) 0.68393(16) 0.38186(14) 0.0274(6) Uani 1 1 d . . . . .
H57 H 0.9507 0.7238 0.3508 0.033 Uiso 1 1 calc R U . . .
C58 C 1.0330(2) 0.72499(18) 0.46188(15) 0.0368(7) Uani 1 1 d . . . . .
H58A H 0.9746 0.7315 0.4806 0.055 Uiso 1 1 calc R U . . .
H58B H 1.0732 0.7794 0.4639 0.055 Uiso 1 1 calc R U . . .
H58C H 1.0793 0.6906 0.4927 0.055 Uiso 1 1 calc R U . . .
C59 C 1.0804(2) 0.66747(18) 0.35383(16) 0.0346(6) Uani 1 1 d . . . . .
H59A H 1.1213 0.6297 0.3842 0.052 Uiso 1 1 calc R U . . .
H59B H 1.1263 0.7197 0.3576 0.052 Uiso 1 1 calc R U . . .
H59C H 1.0518 0.6425 0.3017 0.052 Uiso 1 1 calc R U . . .
C60 C 0.7009(2) 0.45648(16) 0.21153(14) 0.0269(6) Uani 1 1 d . . . . .
H60 H 0.7021 0.4973 0.1754 0.032 Uiso 1 1 calc R U . . .
C61 C 0.7291(2) 0.37596(17) 0.18200(16) 0.0353(7) Uani 1 1 d . . . . .
H61A H 0.7998 0.3866 0.1781 0.053 Uiso 1 1 calc R U . . .
H61B H 0.6777 0.3551 0.1328 0.053 Uiso 1 1 calc R U . . .
H61C H 0.7277 0.3347 0.2163 0.053 Uiso 1 1 calc R U . . .
C62 C 0.5888(2) 0.44034(18) 0.21449(17) 0.0376(7) Uani 1 1 d . . . . .
H62A H 0.5843 0.3977 0.2470 0.056 Uiso 1 1 calc R U . . .
H62B H 0.5391 0.4216 0.1642 0.056 Uiso 1 1 calc R U . . .
H62C H 0.5710 0.4914 0.2341 0.056 Uiso 1 1 calc R U . . .
Li2 Li 0.1968(4) 0.3844(3) 0.2454(3) 0.0315(9) Uani 1 1 d . U . . .
N7 N 0.2595(2) 0.50472(15) 0.23367(14) 0.0392(6) Uani 1 1 d . . . . .
N8 N 0.1083(2) 0.37272(18) 0.12966(14) 0.0466(7) Uani 1 1 d . . . . .
N9 N 0.12091(18) 0.36478(14) 0.32534(13) 0.0319(5) Uani 1 1 d . U . . .
N10 N 0.2953(11) 0.2982(9) 0.2975(6) 0.042(2) Uani 0.5 1 d . U P A 1
N10A N 0.2867(11) 0.2925(9) 0.2781(6) 0.043(2) Uani 0.5 1 d . U P A 2
C63 C 0.1919(3) 0.5188(2) 0.1595(2) 0.0615(10) Uani 1 1 d . . . . .
H63A H 0.2299 0.5628 0.1409 0.074 Uiso 1 1 calc R U . . .
H63B H 0.1274 0.5383 0.1639 0.074 Uiso 1 1 calc R U . . .
C64 C 0.1609(3) 0.4420(2) 0.1043(2) 0.0619(10) Uani 1 1 d . . . . .
H64A H 0.1130 0.4540 0.0562 0.074 Uiso 1 1 calc R U . . .
H64B H 0.2248 0.4261 0.0958 0.074 Uiso 1 1 calc R U . . .
C65 C 0.2666(4) 0.5755(2) 0.2869(2) 0.0657(11) Uani 1 1 d . . . . .
H65A H 0.2998 0.6253 0.2731 0.099 Uiso 1 1 calc R U . . .
H65B H 0.3092 0.5660 0.3369 0.099 Uiso 1 1 calc R U . . .
H65C H 0.1957 0.5828 0.2866 0.099 Uiso 1 1 calc R U . . .
C66 C 0.3661(3) 0.4972(3) 0.2325(3) 0.0749(13) Uani 1 1 d . . . . .
H66A H 0.3625 0.4499 0.1968 0.112 Uiso 1 1 calc R U . . .
H66B H 0.4110 0.4890 0.2823 0.112 Uiso 1 1 calc R U . . .
H66C H 0.3960 0.5478 0.2178 0.112 Uiso 1 1 calc R U . . .
C67 C 0.0030(3) 0.3872(4) 0.1295(3) 0.1050(19) Uani 1 1 d . . . . .
H67A H 0.0104 0.4312 0.1694 0.157 Uiso 1 1 calc R U . . .
H67B H -0.0354 0.3363 0.1377 0.157 Uiso 1 1 calc R U . . .
H67C H -0.0360 0.4038 0.0814 0.157 Uiso 1 1 calc R U . . .
C68 C 0.0951(5) 0.2986(3) 0.0788(3) 0.110(2) Uani 1 1 d . . . . .
H68A H 0.0548 0.3077 0.0281 0.165 Uiso 1 1 calc R U . . .
H68B H 0.0570 0.2523 0.0938 0.165 Uiso 1 1 calc R U . . .
H68C H 0.1645 0.2859 0.0801 0.165 Uiso 1 1 calc R U . . .
C69 C 0.2477(10) 0.2693(8) 0.3523(6) 0.0416(19) Uani 0.5 1 d . U P A 1
H69A H 0.2511 0.2095 0.3534 0.050 Uiso 0.5 1 calc R U P A 1
H69B H 0.2916 0.2978 0.4020 0.050 Uiso 0.5 1 calc R U P A 1
C69A C 0.2502(13) 0.2633(10) 0.3369(7) 0.064(3) Uani 0.5 1 d . U P A 2
H69C H 0.3105 0.2454 0.3744 0.076 Uiso 0.5 1 calc R U P A 2
H69D H 0.1963 0.2137 0.3151 0.076 Uiso 0.5 1 calc R U P A 2
C70 C 0.1456(8) 0.2806(5) 0.3411(6) 0.071(3) Uani 0.5 1 d . . P A 1
H70A H 0.1279 0.2678 0.3859 0.085 Uiso 0.5 1 calc R U P A 1
H70B H 0.0991 0.2402 0.2988 0.085 Uiso 0.5 1 calc R U P A 1
C70A C 0.1998(5) 0.3283(4) 0.3810(4) 0.0394(15) Uani 0.5 1 d . . P A 2
H70C H 0.1664 0.2988 0.4129 0.047 Uiso 0.5 1 calc R U P A 2
H70D H 0.2562 0.3722 0.4131 0.047 Uiso 0.5 1 calc R U P A 2
C71A C 0.1003(6) 0.4415(4) 0.3624(4) 0.0456(16) Uani 0.5 1 d . . P A 2
H71A H 0.1667 0.4794 0.3855 0.068 Uiso 0.5 1 calc R U P A 2
H71B H 0.0697 0.4269 0.4008 0.068 Uiso 0.5 1 calc R U P A 2
H71C H 0.0509 0.4683 0.3253 0.068 Uiso 0.5 1 calc R U P A 2
C71 C 0.1820(6) 0.4246(5) 0.3876(4) 0.0566(19) Uani 0.5 1 d . . P A 1
H71D H 0.1737 0.4064 0.4334 0.085 Uiso 0.5 1 calc R U P A 1
H71E H 0.1574 0.4781 0.3804 0.085 Uiso 0.5 1 calc R U P A 1
H71F H 0.2565 0.4302 0.3915 0.085 Uiso 0.5 1 calc R U P A 1
C72A C 0.0208(5) 0.3082(4) 0.2983(4) 0.0463(17) Uani 0.5 1 d . . P A 2
H72A H -0.0326 0.3342 0.2633 0.069 Uiso 0.5 1 calc R U P A 2
H72B H -0.0024 0.2955 0.3404 0.069 Uiso 0.5 1 calc R U P A 2
H72C H 0.0302 0.2570 0.2729 0.069 Uiso 0.5 1 calc R U P A 2
C72 C 0.0085(6) 0.3653(6) 0.3113(5) 0.064(2) Uani 0.5 1 d . . P A 1
H72D H -0.0077 0.4211 0.3031 0.097 Uiso 0.5 1 calc R U P A 1
H72E H -0.0099 0.3486 0.3543 0.097 Uiso 0.5 1 calc R U P A 1
H72F H -0.0323 0.3266 0.2669 0.097 Uiso 0.5 1 calc R U P A 1
C73A C 0.2348(5) 0.2217(4) 0.2174(5) 0.053(2) Uani 0.5 1 d . . P A 2
H73A H 0.1582 0.2152 0.2059 0.079 Uiso 0.5 1 calc R U P A 2
H73B H 0.2603 0.1708 0.2340 0.079 Uiso 0.5 1 calc R U P A 2
H73C H 0.2521 0.2331 0.1726 0.079 Uiso 0.5 1 calc R U P A 2
C73 C 0.3197(10) 0.2393(6) 0.2486(6) 0.093(4) Uani 0.5 1 d . . P A 1
H73D H 0.3743 0.2096 0.2778 0.139 Uiso 0.5 1 calc R U P A 1
H73E H 0.3454 0.2680 0.2132 0.139 Uiso 0.5 1 calc R U P A 1
H73F H 0.2561 0.1998 0.2213 0.139 Uiso 0.5 1 calc R U P A 1
C74 C 0.4040(6) 0.3503(6) 0.3438(5) 0.074(3) Uani 0.5 1 d . . P A 1
H74A H 0.3928 0.3987 0.3721 0.112 Uiso 0.5 1 calc R U P A 1
H74B H 0.4414 0.3686 0.3102 0.112 Uiso 0.5 1 calc R U P A 1
H74C H 0.4461 0.3165 0.3783 0.112 Uiso 0.5 1 calc R U P A 1
C74A C 0.3988(5) 0.2952(4) 0.3009(4) 0.0436(16) Uani 0.5 1 d . . P A 2
H74D H 0.4327 0.3374 0.3439 0.065 Uiso 0.5 1 calc R U P A 2
H74E H 0.4238 0.3088 0.2597 0.065 Uiso 0.5 1 calc R U P A 2
H74F H 0.4165 0.2411 0.3146 0.065 Uiso 0.5 1 calc R U P A 2
C75 C 0.4612(3) 0.65767(19) 0.11288(17) 0.0406(7) Uani 1 1 d . . . . .
H75 H 0.5166 0.6910 0.1521 0.049 Uiso 1 1 calc R U . . .
C76 C 0.4761(3) 0.5819(2) 0.08540(18) 0.0471(8) Uani 1 1 d . . . . .
H76 H 0.5419 0.5631 0.1049 0.057 Uiso 1 1 calc R U . . .
C77 C 0.3942(4) 0.5335(2) 0.0290(2) 0.0575(10) Uani 1 1 d . . . . .
H77 H 0.4034 0.4808 0.0100 0.069 Uiso 1 1 calc R U . . .
C78 C 0.2986(3) 0.5617(2) 0.00049(18) 0.0551(10) Uani 1 1 d . . . . .
H78 H 0.2423 0.5286 -0.0382 0.066 Uiso 1 1 calc R U . . .
C79 C 0.2856(3) 0.6377(2) 0.02816(18) 0.0487(8) Uani 1 1 d . . . . .
H79 H 0.2202 0.6573 0.0086 0.058 Uiso 1 1 calc R U . . .
C80 C 0.3666(2) 0.68526(19) 0.08386(18) 0.0418(7) Uani 1 1 d . . . . .
H80 H 0.3573 0.7380 0.1027 0.050 Uiso 1 1 calc R U . . .
C81 C 0.5734(3) 0.4512(2) 0.4931(2) 0.0673(11) Uani 1 1 d . . . . .
H81 H 0.6232 0.4170 0.4883 0.081 Uiso 1 1 calc R U . . .
C82 C 0.5746(3) 0.5262(2) 0.4686(2) 0.0540(9) Uani 1 1 d . . . . .
H82 H 0.6260 0.5452 0.4470 0.065 Uiso 1 1 calc R U . . .
C83 C 0.5008(3) 0.5752(2) 0.4749(2) 0.0689(12) Uani 1 1 d . . . . .
H83 H 0.5013 0.6276 0.4570 0.083 Uiso 1 1 calc R U . . .

loop_
_atom_site_aniso_label
_atom_site_aniso_U_11
_atom_site_aniso_U_22
_atom_site_aniso_U_33
_atom_site_aniso_U_23
_atom_site_aniso_U_13
_atom_site_aniso_U_12
Fe1 0.0350(2) 0.0248(2) 0.0401(3) 0.01503(19) 0.0265(2) 0.01560(18)
Li1 0.035(3) 0.021(2) 0.034(2) 0.0027(19) 0.011(2) 0.0099(19)
N1 0.0216(11) 0.0199(10) 0.0245(11) 0.0030(8) 0.0096(9) 0.0033(8)
C1 0.0230(13) 0.0188(12) 0.0229(12) 0.0035(10) 0.0096(10) 0.0092(10)
B1 0.0241(15) 0.0206(14) 0.0226(14) 0.0037(11) 0.0091(12) 0.0055(11)
C2 0.0325(15) 0.0239(13) 0.0273(13) 0.0025(11) 0.0140(12) 0.0105(11)
B2 0.0167(13) 0.0215(14) 0.0186(13) 0.0032(11) 0.0045(11) 0.0033(11)
N2 0.0257(11) 0.0187(10) 0.0278(11) 0.0030(9) 0.0118(9) 0.0053(9)
C3 0.0364(16) 0.0294(14) 0.0435(16) 0.0126(12) 0.0286(13) 0.0154(12)
N3 0.0302(12) 0.0173(10) 0.0414(13) 0.0023(9) 0.0204(10) 0.0048(9)
C4 0.0301(15) 0.0296(15) 0.0509(18) 0.0063(13) 0.0244(14) 0.0027(12)
N4 0.0229(11) 0.0222(10) 0.0213(10) 0.0041(8) 0.0114(9) 0.0063(8)
C5 0.0254(14) 0.0284(14) 0.0285(14) 0.0006(11) 0.0119(11) 0.0026(11)
N5 0.0299(12) 0.0170(10) 0.0204(10) 0.0019(8) 0.0100(9) 0.0092(9)
C6 0.0322(14) 0.0242(13) 0.0338(14) 0.0132(11) 0.0184(12) 0.0173(11)
N6 0.0211(10) 0.0205(10) 0.0196(10) 0.0045(8) 0.0083(8) 0.0076(8)
C7 0.0454(18) 0.070(2) 0.0257(14) 0.0144(14) 0.0128(13) 0.0391(16)
C8 0.070(2) 0.109(3) 0.0391(17) 0.0484(19) 0.0409(17) 0.069(2)
C9 0.077(3) 0.058(2) 0.095(3) 0.044(2) 0.063(2) 0.0383(19)
C10 0.0494(18) 0.0250(14) 0.085(2) 0.0206(15) 0.0481(18) 0.0179(13)
C11 0.0371(16) 0.0169(13) 0.0488(17) 0.0042(12) 0.0234(14) 0.0055(11)
C12 0.0419(17) 0.0167(13) 0.0559(19) 0.0031(12) 0.0279(15) 0.0022(12)
C13 0.0219(13) 0.0178(12) 0.0283(13) 0.0063(10) 0.0097(11) 0.0076(10)
C14 0.0210(13) 0.0211(12) 0.0238(12) 0.0036(10) 0.0045(10) 0.0087(10)
C15 0.0282(14) 0.0337(15) 0.0287(14) 0.0060(11) 0.0134(12) 0.0126(12)
C16 0.0213(13) 0.0363(15) 0.0370(15) 0.0113(12) 0.0103(12) 0.0092(11)
C17 0.0234(14) 0.0262(14) 0.0330(14) 0.0066(11) 0.0018(11) 0.0050(11)
C18 0.0254(13) 0.0207(12) 0.0240(13) 0.0042(10) 0.0041(11) 0.0095(10)
C19 0.0247(14) 0.0303(14) 0.0283(14) -0.0007(11) 0.0060(11) 0.0096(11)
C20 0.0336(16) 0.0413(17) 0.0251(14) -0.0029(12) 0.0022(12) 0.0163(13)
C21 0.0350(16) 0.0328(16) 0.0395(16) -0.0063(13) 0.0019(13) 0.0090(13)
C22 0.0338(15) 0.0395(16) 0.0231(13) 0.0042(12) 0.0032(12) 0.0166(13)
C23 0.059(2) 0.064(2) 0.0348(16) 0.0245(16) 0.0180(15) 0.0340(18)
C24 0.0431(19) 0.067(2) 0.0301(16) -0.0106(15) -0.0020(14) 0.0147(17)
C25 0.0285(14) 0.0184(12) 0.0377(15) -0.0005(11) 0.0182(12) 0.0000(10)
C26 0.0367(16) 0.0198(13) 0.0344(15) -0.0010(11) 0.0150(13) -0.0008(11)
C27 0.0472(18) 0.0326(16) 0.0340(15) -0.0025(12) 0.0229(14) 0.0007(13)
C28 0.0373(17) 0.0468(18) 0.0452(18) -0.0038(14) 0.0264(15) 0.0028(14)
C29 0.0279(15) 0.0458(18) 0.0405(17) -0.0003(14) 0.0155(13) 0.0070(13)
C30 0.0301(15) 0.0292(14) 0.0328(14) -0.0005(12) 0.0155(12) 0.0045(11)
C31 0.0460(18) 0.0309(15) 0.0351(16) 0.0030(13) 0.0107(14) 0.0067(13)
C32 0.071(3) 0.050(2) 0.072(3) 0.033(2) 0.012(2) 0.0010(19)
C33 0.0380(17) 0.0408(17) 0.0360(16) 0.0077(13) 0.0113(14) 0.0041(13)
C34 0.0378(17) 0.0433(17) 0.0362(16) 0.0045(13) 0.0168(13) 0.0092(14)
C35 0.047(2) 0.077(3) 0.048(2) 0.0219(18) 0.0180(16) 0.0269(18)
C36 0.218(7) 0.062(3) 0.037(2) -0.012(2) 0.045(3) -0.030(3)
C37 0.0331(15) 0.0221(13) 0.0228(13) -0.0011(10) 0.0135(11) 0.0088(11)
C38 0.0271(14) 0.0202(12) 0.0261(13) 0.0011(10) 0.0105(11) 0.0091(10)
C39 0.0318(14) 0.0171(12) 0.0204(12) 0.0001(10) 0.0118(11) 0.0064(10)
C40 0.0296(14) 0.0240(13) 0.0229(13) -0.0003(10) 0.0090(11) 0.0045(11)
C41 0.0296(15) 0.0272(14) 0.0347(15) 0.0027(12) 0.0116(12) 0.0011(12)
C42 0.0398(16) 0.0271(14) 0.0354(15) 0.0095(12) 0.0167(13) 0.0035(12)
C43 0.0330(15) 0.0285(14) 0.0328(15) 0.0098(12) 0.0111(12) 0.0084(12)
C44 0.0305(14) 0.0234(13) 0.0250(13) 0.0039(11) 0.0088(11) 0.0077(11)
C45 0.0290(14) 0.0278(14) 0.0292(14) 0.0031(11) 0.0063(12) 0.0038(11)
C46 0.0375(17) 0.0508(19) 0.0482(18) 0.0104(15) 0.0142(15) 0.0181(15)
C47 0.0455(19) 0.0444(19) 0.0428(18) -0.0035(15) -0.0023(15) -0.0001(15)
C48 0.0272(14) 0.0288(14) 0.0333(14) 0.0124(12) 0.0099(12) 0.0072(11)
C49 0.0384(17) 0.0336(16) 0.0518(19) -0.0017(14) 0.0142(15) -0.0004(13)
C50 0.0309(15) 0.0382(16) 0.0376(16) 0.0121(13) 0.0137(13) 0.0089(12)
C51 0.0221(13) 0.0214(12) 0.0231(12) 0.0057(10) 0.0099(10) 0.0132(10)
C52 0.0237(13) 0.0290(14) 0.0242(13) 0.0041(11) 0.0088(11) 0.0104(11)
C53 0.0339(15) 0.0399(16) 0.0238(13) 0.0052(12) 0.0088(12) 0.0126(13)
C54 0.0402(17) 0.0408(17) 0.0298(15) 0.0178(13) 0.0138(13) 0.0146(13)
C55 0.0295(15) 0.0284(14) 0.0375(15) 0.0126(12) 0.0132(12) 0.0085(11)
C56 0.0231(13) 0.0230(13) 0.0276(13) 0.0056(10) 0.0100(11) 0.0103(10)
C57 0.0254(14) 0.0295(14) 0.0253(13) 0.0025(11) 0.0040(11) 0.0088(11)
C58 0.0355(16) 0.0395(17) 0.0305(15) 0.0010(13) 0.0031(13) 0.0109(13)
C59 0.0246(14) 0.0431(17) 0.0339(15) 0.0033(13) 0.0068(12) 0.0050(12)
C60 0.0249(14) 0.0244(13) 0.0320(14) 0.0087(11) 0.0081(11) 0.0065(11)
C61 0.0387(17) 0.0287(15) 0.0377(16) 0.0033(12) 0.0100(13) 0.0104(12)
C62 0.0258(15) 0.0343(16) 0.0514(18) 0.0069(14) 0.0109(13) 0.0040(12)
Li2 0.031(2) 0.0306(18) 0.040(2) 0.0118(16) 0.0181(16) 0.0087(15)
N7 0.0459(15) 0.0323(13) 0.0542(16) 0.0121(12) 0.0329(13) 0.0138(11)
N8 0.0436(16) 0.0647(18) 0.0353(14) -0.0007(13) 0.0205(12) 0.0068(13)
N9 0.0296(11) 0.0322(12) 0.0387(12) 0.0094(10) 0.0154(10) 0.0084(9)
N10 0.044(3) 0.051(4) 0.049(4) 0.028(3) 0.029(3) 0.026(3)
N10A 0.047(3) 0.051(3) 0.049(4) 0.027(3) 0.030(4) 0.028(3)
C63 0.100(3) 0.046(2) 0.059(2) 0.0258(18) 0.042(2) 0.037(2)
C64 0.082(3) 0.069(3) 0.045(2) 0.0215(18) 0.028(2) 0.022(2)
C65 0.101(3) 0.0339(19) 0.077(3) 0.0025(18) 0.054(2) 0.0021(19)
C66 0.060(3) 0.078(3) 0.115(4) 0.028(3) 0.062(3) 0.017(2)
C67 0.035(2) 0.200(6) 0.076(3) 0.032(4) 0.004(2) 0.033(3)
C68 0.167(5) 0.090(4) 0.075(3) -0.041(3) 0.077(4) -0.045(4)
C69 0.052(4) 0.042(3) 0.048(3) 0.021(3) 0.030(3) 0.023(3)
C69A 0.088(6) 0.070(5) 0.076(5) 0.050(5) 0.062(5) 0.056(5)
C70 0.096(7) 0.054(5) 0.105(7) 0.042(5) 0.076(6) 0.031(5)
C70A 0.034(3) 0.040(4) 0.040(4) 0.014(3) 0.005(3) 0.003(3)
C71A 0.063(5) 0.046(4) 0.039(4) 0.007(3) 0.028(3) 0.019(3)
C71 0.066(5) 0.066(5) 0.044(4) 0.004(4) 0.029(4) 0.007(4)
C72A 0.030(3) 0.043(4) 0.059(4) 0.025(4) 0.002(3) 0.001(3)
C72 0.042(4) 0.080(6) 0.088(6) 0.024(5) 0.041(4) 0.015(4)
C73A 0.032(4) 0.022(3) 0.094(6) 0.002(3) 0.008(4) 0.007(3)
C73 0.146(10) 0.054(6) 0.125(9) 0.030(6) 0.088(9) 0.063(7)
C74 0.031(4) 0.086(7) 0.101(7) 0.041(6) 0.005(4) 0.015(4)
C74A 0.034(3) 0.027(3) 0.063(4) 0.001(3) 0.008(3) 0.006(3)
C75 0.0436(18) 0.0404(17) 0.0379(17) 0.0002(14) 0.0163(14) 0.0027(14)
C76 0.062(2) 0.0416(18) 0.0476(19) 0.0124(15) 0.0276(17) 0.0151(16)
C77 0.104(3) 0.0256(16) 0.058(2) 0.0001(16) 0.053(2) -0.0001(19)
C78 0.068(3) 0.057(2) 0.0320(17) -0.0043(16) 0.0201(17) -0.025(2)
C79 0.0446(19) 0.053(2) 0.0475(19) 0.0077(16) 0.0174(16) -0.0042(16)
C80 0.0467(19) 0.0316(16) 0.0529(19) 0.0014(14) 0.0269(16) 0.0019(14)
C81 0.072(3) 0.044(2) 0.104(3) 0.026(2) 0.044(2) 0.0253(19)
C82 0.053(2) 0.0429(19) 0.068(2) 0.0207(17) 0.0189(18) 0.0111(16)
C83 0.080(3) 0.042(2) 0.108(3) 0.037(2) 0.051(3) 0.024(2)

loop_
_atom_type_symbol
_atom_type_description
_atom_type_scat_dispersion_real
_atom_type_scat_dispersion_imag
_atom_type_scat_source
C C 0.0181 0.0091 'International Tables Vol C Tables 4.2.6.8 and 6.1.1.4'
H H 0.0000 0.0000 'International Tables Vol C Tables 4.2.6.8 and 6.1.1.4'
B B 0.0090 0.0039 'International Tables Vol C Tables 4.2.6.8 and 6.1.1.4'
Fe Fe -1.1336 3.1974 'International Tables Vol C Tables 4.2.6.8 and 6.1.1.4'
Li Li 0.0008 0.0003 'International Tables Vol C Tables 4.2.6.8 and 6.1.1.4'
N N 0.0311 0.0180 'International Tables Vol C Tables 4.2.6.8 and 6.1.1.4'

loop_
_exptl_crystal_face_index_h
_exptl_crystal_face_index_k
_exptl_crystal_face_index_l
_exptl_crystal_face_perp_dist
-3 6 1 0.0520
3 -6 -1 0.0370
0 0 1 0.0460
0 0 -1 0.0420
2 2 -1 0.0590
-2 -2 1 0.0430
2 2 3 0.0510
2 6 -5 0.0480

loop_
_geom_angle_atom_site_label_1
_geom_angle_atom_site_label_2
_geom_angle_atom_site_label_3
_geom_angle
_geom_angle_site_symmetry_1
_geom_angle_site_symmetry_3
_geom_angle_publ_flag
C1 Fe1 Li1 55.63(10) . . ?
C2 Fe1 Li1 89.37(11) . . ?
C2 Fe1 C1 40.35(9) . . ?
C2 Fe1 C5 67.58(10) . . ?
C2 Fe1 C6 136.97(11) . . ?
C2 Fe1 C10 177.24(12) . . ?
C3 Fe1 Li1 123.90(11) . . ?
C3 Fe1 C1 68.27(10) . . ?
C3 Fe1 C2 40.71(10) . . ?
C3 Fe1 C4 40.85(11) . . ?
C3 Fe1 C5 68.34(11) . . ?
C3 Fe1 C6 177.29(12) . . ?
C3 Fe1 C7 137.67(12) . . ?
C3 Fe1 C9 112.93(13) . . ?
C3 Fe1 C10 142.03(12) . . ?
C4 Fe1 Li1 110.24(12) . . ?
C4 Fe1 C1 68.20(10) . . ?
C4 Fe1 C2 68.39(11) . . ?
C4 Fe1 C5 40.90(10) . . ?
C4 Fe1 C6 141.49(11) . . ?
C4 Fe1 C7 177.91(13) . . ?
C4 Fe1 C10 113.97(13) . . ?
C5 Fe1 Li1 69.34(11) . . ?
C5 Fe1 C1 39.80(10) . . ?
C5 Fe1 C6 112.67(10) . . ?
C5 Fe1 C10 113.09(13) . . ?
C6 Fe1 Li1 55.15(10) . . ?
C6 Fe1 C1 110.75(9) . . ?
C7 Fe1 Li1 69.15(12) . . ?
C7 Fe1 C1 110.09(12) . . ?
C7 Fe1 C2 109.54(13) . . ?
C7 Fe1 C5 138.42(12) . . ?
C7 Fe1 C6 39.93(11) . . ?
C7 Fe1 C10 68.09(14) . . ?
C8 Fe1 Li1 111.70(14) . . ?
C8 Fe1 C1 140.87(16) . . ?
C8 Fe1 C2 112.46(14) . . ?
C8 Fe1 C3 110.95(12) . . ?
C8 Fe1 C4 138.06(13) . . ?
C8 Fe1 C5 178.94(14) . . ?
C8 Fe1 C6 68.08(11) . . ?
C8 Fe1 C7 42.63(14) . . ?
C8 Fe1 C9 40.44(16) . . ?
C8 Fe1 C10 66.93(16) . . ?
C9 Fe1 Li1 123.17(13) . . ?
C9 Fe1 C1 178.12(14) . . ?
C9 Fe1 C2 141.49(13) . . ?
C9 Fe1 C4 111.65(15) . . ?
C9 Fe1 C5 138.92(16) . . ?
C9 Fe1 C6 68.13(12) . . ?
C9 Fe1 C7 70.10(16) . . ?
C9 Fe1 C10 39.67(13) . . ?
C10 Fe1 Li1 88.41(11) . . ?
C10 Fe1 C1 138.53(11) . . ?
C10 Fe1 C6 40.28(11) . . ?
N1 Li1 Fe1 76.09(16) . . ?
N1 Li1 C1 33.48(11) . . ?
N1 Li1 C6 118.9(2) . . ?
C1 Li1 Fe1 44.00(9) . . ?
N4 Li1 Fe1 76.45(15) . . ?
N4 Li1 N1 152.5(3) . . ?
N4 Li1 C1 119.8(2) . . ?
N4 Li1 C6 33.98(11) . . ?
C6 Li1 Fe1 44.06(9) . . ?
C6 Li1 C1 88.04(17) . . ?
C1 N1 Li1 96.87(19) . . ?
B1 N1 Li1 140.7(2) . . ?
B1 N1 C1 120.5(2) . . ?
Fe1 C1 Li1 80.37(12) . . ?
N1 C1 Fe1 126.61(16) . . ?
N1 C1 Li1 49.65(15) . . ?
N1 C1 C2 129.0(2) . . ?
N1 C1 C5 125.0(2) . . ?
C2 C1 Fe1 67.03(13) . . ?
C2 C1 Li1 130.3(2) . . ?
C5 C1 Fe1 67.87(14) . . ?
C5 C1 Li1 94.40(18) . . ?
C5 C1 C2 105.8(2) . . ?
N1 B1 N2 132.8(2) . . ?
N1 B1 N3 125.0(2) . . ?
N3 B1 N2 102.1(2) . . ?
Fe1 C2 H2 124.6 . . ?
C1 C2 Fe1 72.63(14) . . ?
C1 C2 H2 125.3 . . ?
C3 C2 Fe1 69.01(14) . . ?
C3 C2 C1 109.3(2) . . ?
C3 C2 H2 125.3 . . ?
N4 B2 N5 126.0(2) . . ?
N4 B2 N6 131.9(2) . . ?
N5 B2 N6 102.02(19) . . ?
C11 N2 B1 109.0(2) . . ?
C11 N2 C13 119.8(2) . . ?
C13 N2 B1 131.2(2) . . ?
Fe1 C3 H3 125.6 . . ?
C2 C3 Fe1 70.29(14) . . ?
C2 C3 H3 126.1 . . ?
C4 C3 Fe1 69.65(15) . . ?
C4 C3 C2 107.9(2) . . ?
C4 C3 H3 126.1 . . ?
C12 N3 B1 109.1(2) . . ?
C12 N3 C25 120.4(2) . . ?
C25 N3 B1 129.9(2) . . ?
Fe1 C4 H4 125.2 . . ?
C3 C4 Fe1 69.50(16) . . ?
C3 C4 H4 126.2 . . ?
C3 C4 C5 107.6(2) . . ?
C5 C4 Fe1 70.70(15) . . ?
C5 C4 H4 126.2 . . ?
B2 N4 Li1 144.2(2) . . ?
B2 N4 C6 118.5(2) . . ?
C6 N4 Li1 95.91(19) . . ?
Fe1 C5 H5 125.5 . . ?
C1 C5 Fe1 72.33(14) . . ?
C1 C5 C4 109.3(2) . . ?
C1 C5 H5 125.3 . . ?
C4 C5 Fe1 68.39(16) . . ?
C4 C5 H5 125.3 . . ?
C37 N5 B2 109.38(19) . . ?
C37 N5 C39 119.99(19) . . ?
C39 N5 B2 129.90(19) . . ?
Fe1 C6 Li1 80.79(13) . . ?
N4 C6 Fe1 127.04(17) . . ?
N4 C6 Li1 50.12(15) . . ?
N4 C6 C7 126.8(3) . . ?
N4 C6 C10 126.3(3) . . ?
C7 C6 Fe1 66.89(15) . . ?
C7 C6 Li1 94.5(2) . . ?
C7 C6 C10 106.8(3) . . ?
C10 C6 Fe1 68.10(15) . . ?
C10 C6 Li1 130.2(2) . . ?
C38 N6 B2 108.41(19) . . ?
C38 N6 C51 118.45(19) . . ?
C51 N6 B2 132.70(19) . . ?
Fe1 C7 H7 123.8 . . ?
C6 C7 Fe1 73.19(16) . . ?
C6 C7 H7 126.9 . . ?
C6 C7 C8 106.2(3) . . ?
C8 C7 Fe1 67.73(17) . . ?
C8 C7 H7 126.9 . . ?
Fe1 C8 H8 125.9 . . ?
C7 C8 Fe1 69.64(16) . . ?
C7 C8 H8 125.5 . . ?
C9 C8 Fe1 70.5(2) . . ?
C9 C8 C7 109.0(3) . . ?
C9 C8 H8 125.5 . . ?
Fe1 C9 H9 124.6 . . ?
C8 C9 Fe1 69.0(2) . . ?
C8 C9 H9 126.1 . . ?
C10 C9 Fe1 71.83(18) . . ?
C10 C9 C8 107.7(3) . . ?
C10 C9 H9 126.1 . . ?
Fe1 C10 H10 126.5 . . ?
C6 C10 Fe1 71.62(15) . . ?
C6 C10 H10 124.9 . . ?
C9 C10 Fe1 68.50(19) . . ?
C9 C10 C6 110.1(3) . . ?
C9 C10 H10 124.9 . . ?
N2 C11 H11 125.1 . . ?
C12 C11 N2 109.8(2) . . ?
C12 C11 H11 125.1 . . ?
N3 C12 H12 125.0 . . ?
C11 C12 N3 109.9(2) . . ?
C11 C12 H12 125.0 . . ?
C14 C13 N2 119.8(2) . . ?
C14 C13 C18 120.7(2) . . ?
C18 C13 N2 119.5(2) . . ?
C13 C14 C19 122.3(2) . . ?
C15 C14 C13 118.6(2) . . ?
C15 C14 C19 119.1(2) . . ?
C14 C15 H15 119.4 . . ?
C16 C15 C14 121.2(2) . . ?
C16 C15 H15 119.4 . . ?
C15 C16 H16 120.3 . . ?
C15 C16 C17 119.5(3) . . ?
C17 C16 H16 120.3 . . ?
C16 C17 H17 119.1 . . ?
C16 C17 C18 121.8(2) . . ?
C18 C17 H17 119.1 . . ?
C13 C18 C22 120.3(2) . . ?
C17 C18 C13 118.2(2) . . ?
C17 C18 C22 121.5(2) . . ?
C14 C19 H19 107.7 . . ?
C14 C19 C20 112.7(2) . . ?
C14 C19 C21 110.2(2) . . ?
C20 C19 H19 107.7 . . ?
C20 C19 C21 110.5(2) . . ?
C21 C19 H19 107.7 . . ?
C19 C20 H20A 109.5 . . ?
C19 C20 H20B 109.5 . . ?
C19 C20 H20C 109.5 . . ?
H20A C20 H20B 109.5 . . ?
H20A C20 H20C 109.5 . . ?
H20B C20 H20C 109.5 . . ?
C19 C21 H21A 109.5 . . ?
C19 C21 H21B 109.5 . . ?
C19 C21 H21C 109.5 . . ?
H21A C21 H21B 109.5 . . ?
H21A C21 H21C 109.5 . . ?
H21B C21 H21C 109.5 . . ?
C18 C22 H22 107.4 . . ?
C18 C22 C23 110.2(2) . . ?
C23 C22 H22 107.4 . . ?
C24 C22 C18 113.9(2) . . ?
C24 C22 H22 107.4 . . ?
C24 C22 C23 110.3(2) . . ?
C22 C23 H23A 109.5 . . ?
C22 C23 H23B 109.5 . . ?
C22 C23 H23C 109.5 . . ?
H23A C23 H23B 109.5 . . ?
H23A C23 H23C 109.5 . . ?
H23B C23 H23C 109.5 . . ?
C22 C24 H24A 109.5 . . ?
C22 C24 H24B 109.5 . . ?
C22 C24 H24C 109.5 . . ?
H24A C24 H24B 109.5 . . ?
H24A C24 H24C 109.5 . . ?
H24B C24 H24C 109.5 . . ?
C26 C25 N3 119.1(2) . . ?
C30 C25 N3 119.6(2) . . ?
C30 C25 C26 121.3(2) . . ?
C25 C26 C31 120.5(2) . . ?
C27 C26 C25 118.0(3) . . ?
C27 C26 C31 121.3(3) . . ?
C26 C27 H27 119.3 . . ?
C28 C27 C26 121.3(3) . . ?
C28 C27 H27 119.3 . . ?
C27 C28 H28 119.9 . . ?
C29 C28 C27 120.1(3) . . ?
C29 C28 H28 119.9 . . ?
C28 C29 H29 119.4 . . ?
C28 C29 C30 121.2(3) . . ?
C30 C29 H29 119.4 . . ?
C25 C30 C34 121.2(2) . . ?
C29 C30 C25 118.0(3) . . ?
C29 C30 C34 120.7(3) . . ?
C26 C31 H31 107.7 . . ?
C32 C31 C26 114.4(3) . . ?
C32 C31 H31 107.7 . . ?
C32 C31 C33 110.1(3) . . ?
C33 C31 C26 109.0(2) . . ?
C33 C31 H31 107.7 . . ?
C31 C32 H32A 109.5 . . ?
C31 C32 H32B 109.5 . . ?
C31 C32 H32C 109.5 . . ?
H32A C32 H32B 109.5 . . ?
H32A C32 H32C 109.5 . . ?
H32B C32 H32C 109.5 . . ?
C31 C33 H33A 109.5 . . ?
C31 C33 H33B 109.5 . . ?
C31 C33 H33C 109.5 . . ?
H33A C33 H33B 109.5 . . ?
H33A C33 H33C 109.5 . . ?
H33B C33 H33C 109.5 . . ?
C30 C34 H34 107.8 . . ?
C35 C34 C30 113.7(2) . . ?
C35 C34 H34 107.8 . . ?
C36 C34 C30 109.7(3) . . ?
C36 C34 H34 107.8 . . ?
C36 C34 C35 109.9(3) . . ?
C34 C35 H35A 109.5 . . ?
C34 C35 H35B 109.5 . . ?
C34 C35 H35C 109.5 . . ?
H35A C35 H35B 109.5 . . ?
H35A C35 H35C 109.5 . . ?
H35B C35 H35C 109.5 . . ?
C34 C36 H36A 109.5 . . ?
C34 C36 H36B 109.5 . . ?
C34 C36 H36C 109.5 . . ?
H36A C36 H36B 109.5 . . ?
H36A C36 H36C 109.5 . . ?
H36B C36 H36C 109.5 . . ?
N5 C37 H37 125.0 . . ?
C38 C37 N5 110.0(2) . . ?
C38 C37 H37 125.0 . . ?
N6 C38 H38 124.9 . . ?
C37 C38 N6 110.2(2) . . ?
C37 C38 H38 124.9 . . ?
C40 C39 N5 119.2(2) . . ?
C44 C39 N5 119.9(2) . . ?
C44 C39 C40 120.8(2) . . ?
C39 C40 C45 121.7(2) . . ?
C41 C40 C39 118.3(2) . . ?
C41 C40 C45 120.0(2) . . ?
C40 C41 H41 119.2 . . ?
C42 C41 C40 121.6(3) . . ?
C42 C41 H41 119.2 . . ?
C41 C42 H42 120.1 . . ?
C43 C42 C41 119.9(3) . . ?
C43 C42 H42 120.1 . . ?
C42 C43 H43 119.4 . . ?
C42 C43 C44 121.2(3) . . ?
C44 C43 H43 119.4 . . ?
C39 C44 C48 121.7(2) . . ?
C43 C44 C39 118.3(2) . . ?
C43 C44 C48 119.9(2) . . ?
C40 C45 H45 107.7 . . ?
C40 C45 C46 111.6(2) . . ?
C40 C45 C47 111.2(2) . . ?
C46 C45 H45 107.7 . . ?
C47 C45 H45 107.7 . . ?
C47 C45 C46 110.6(3) . . ?
C45 C46 H46A 109.5 . . ?
C45 C46 H46B 109.5 . . ?
C45 C46 H46C 109.5 . . ?
H46A C46 H46B 109.5 . . ?
H46A C46 H46C 109.5 . . ?
H46B C46 H46C 109.5 . . ?
C45 C47 H47A 109.5 . . ?
C45 C47 H47B 109.5 . . ?
C45 C47 H47C 109.5 . . ?
H47A C47 H47B 109.5 . . ?
H47A C47 H47C 109.5 . . ?
H47B C47 H47C 109.5 . . ?
C44 C48 H48 108.1 . . ?
C44 C48 C49 110.2(2) . . ?
C44 C48 C50 112.4(2) . . ?
C49 C48 H48 108.1 . . ?
C49 C48 C50 109.8(2) . . ?
C50 C48 H48 108.1 . . ?
C48 C49 H49A 109.5 . . ?
C48 C49 H49B 109.5 . . ?
C48 C49 H49C 109.5 . . ?
H49A C49 H49B 109.5 . . ?
H49A C49 H49C 109.5 . . ?
H49B C49 H49C 109.5 . . ?
C48 C50 H50A 109.5 . . ?
C48 C50 H50B 109.5 . . ?
C48 C50 H50C 109.5 . . ?
H50A C50 H50B 109.5 . . ?
H50A C50 H50C 109.5 . . ?
H50B C50 H50C 109.5 . . ?
C52 C51 N6 119.6(2) . . ?
C56 C51 N6 119.9(2) . . ?
C56 C51 C52 120.5(2) . . ?
C51 C52 C57 121.1(2) . . ?
C53 C52 C51 118.0(2) . . ?
C53 C52 C57 120.8(2) . . ?
C52 C53 H53 119.2 . . ?
C54 C53 C52 121.7(3) . . ?
C54 C53 H53 119.2 . . ?
C53 C54 H54 120.1 . . ?
C55 C54 C53 119.8(2) . . ?
C55 C54 H54 120.1 . . ?
C54 C55 H55 119.4 . . ?
C54 C55 C56 121.3(3) . . ?
C56 C55 H55 119.4 . . ?
C51 C56 C60 122.7(2) . . ?
C55 C56 C51 118.7(2) . . ?
C55 C56 C60 118.6(2) . . ?
C52 C57 H57 107.5 . . ?
C52 C57 C59 109.9(2) . . ?
C58 C57 C52 114.2(2) . . ?
C58 C57 H57 107.5 . . ?
C58 C57 C59 110.0(2) . . ?
C59 C57 H57 107.5 . . ?
C57 C58 H58A 109.5 . . ?
C57 C58 H58B 109.5 . . ?
C57 C58 H58C 109.5 . . ?
H58A C58 H58B 109.5 . . ?
H58A C58 H58C 109.5 . . ?
H58B C58 H58C 109.5 . . ?
C57 C59 H59A 109.5 . . ?
C57 C59 H59B 109.5 . . ?
C57 C59 H59C 109.5 . . ?
H59A C59 H59B 109.5 . . ?
H59A C59 H59C 109.5 . . ?
H59B C59 H59C 109.5 . . ?
C56 C60 H60 107.9 . . ?
C56 C60 C61 112.6(2) . . ?
C56 C60 C62 111.0(2) . . ?
C61 C60 H60 107.9 . . ?
C62 C60 H60 107.9 . . ?
C62 C60 C61 109.3(2) . . ?
C60 C61 H61A 109.5 . . ?
C60 C61 H61B 109.5 . . ?
C60 C61 H61C 109.5 . . ?
H61A C61 H61B 109.5 . . ?
H61A C61 H61C 109.5 . . ?
H61B C61 H61C 109.5 . . ?
C60 C62 H62A 109.5 . . ?
C60 C62 H62B 109.5 . . ?
C60 C62 H62C 109.5 . . ?
H62A C62 H62B 109.5 . . ?
H62A C62 H62C 109.5 . . ?
H62B C62 H62C 109.5 . . ?
N7 Li2 N8 86.8(2) . . ?
N7 Li2 N9 120.9(2) . . ?
N7 Li2 N10 122.1(5) . . ?
N7 Li2 C70 146.2(3) . . ?
N8 Li2 N10 124.7(4) . . ?
N8 Li2 C70 122.6(3) . . ?
N9 Li2 N8 121.0(2) . . ?
N9 Li2 N10 85.6(3) . . ?
N9 Li2 C70 32.01(18) . . ?
N10 Li2 C70 57.2(3) . . ?
N10A Li2 N7 123.9(5) . . ?
N10A Li2 N8 115.4(4) . . ?
N10A Li2 N9 92.0(3) . . ?
C63 N7 Li2 103.6(2) . . ?
C65 N7 Li2 121.5(2) . . ?
C65 N7 C63 108.6(3) . . ?
C65 N7 C66 108.6(3) . . ?
C66 N7 Li2 104.3(2) . . ?
C66 N7 C63 110.0(3) . . ?
C64 N8 Li2 102.6(2) . . ?
C64 N8 C67 111.1(3) . . ?
C67 N8 Li2 102.9(3) . . ?
C68 N8 Li2 123.2(3) . . ?
C68 N8 C64 108.7(3) . . ?
C68 N8 C67 108.0(4) . . ?
C70 N9 Li2 99.2(3) . . ?
C70A N9 Li2 101.3(3) . . ?
C70A N9 C71A 108.6(4) . . ?
C71A N9 Li2 115.1(3) . . ?
C71 N9 Li2 103.4(3) . . ?
C71 N9 C70 109.9(6) . . ?
C71 N9 C72 110.2(5) . . ?
C72A N9 Li2 115.2(4) . . ?
C72A N9 C70A 109.9(4) . . ?
C72A N9 C71A 106.5(5) . . ?
C72 N9 Li2 124.2(4) . . ?
C72 N9 C70 109.0(5) . . ?
C69 N10 Li2 103.3(6) . . ?
C69 N10 C74 105.8(8) . . ?
C73 N10 Li2 116.3(7) . . ?
C73 N10 C69 119.7(11) . . ?
C73 N10 C74 104.5(9) . . ?
C74 N10 Li2 106.2(8) . . ?
C69A N10A Li2 101.9(6) . . ?
C69A N10A C73A 100.0(11) . . ?
C73A N10A Li2 103.6(7) . . ?
C74A N10A Li2 130.0(10) . . ?
C74A N10A C69A 108.3(8) . . ?
C74A N10A C73A 109.1(7) . . ?
N7 C63 H63A 109.2 . . ?
N7 C63 H63B 109.2 . . ?
N7 C63 C64 112.3(3) . . ?
H63A C63 H63B 107.9 . . ?
C64 C63 H63A 109.2 . . ?
C64 C63 H63B 109.2 . . ?
N8 C64 C63 112.4(3) . . ?
N8 C64 H64A 109.1 . . ?
N8 C64 H64B 109.1 . . ?
C63 C64 H64A 109.1 . . ?
C63 C64 H64B 109.1 . . ?
H64A C64 H64B 107.9 . . ?
N7 C65 H65A 109.5 . . ?
N7 C65 H65B 109.5 . . ?
N7 C65 H65C 109.5 . . ?
H65A C65 H65B 109.5 . . ?
H65A C65 H65C 109.5 . . ?
H65B C65 H65C 109.5 . . ?
N7 C66 H66A 109.5 . . ?
N7 C66 H66B 109.5 . . ?
N7 C66 H66C 109.5 . . ?
H66A C66 H66B 109.5 . . ?
H66A C66 H66C 109.5 . . ?
H66B C66 H66C 109.5 . . ?
N8 C67 H67A 109.5 . . ?
N8 C67 H67B 109.5 . . ?
N8 C67 H67C 109.5 . . ?
H67A C67 H67B 109.5 . . ?
H67A C67 H67C 109.5 . . ?
H67B C67 H67C 109.5 . . ?
N8 C68 H68A 109.5 . . ?
N8 C68 H68B 109.5 . . ?
N8 C68 H68C 109.5 . . ?
H68A C68 H68B 109.5 . . ?
H68A C68 H68C 109.5 . . ?
H68B C68 H68C 109.5 . . ?
N10 C69 H69A 108.1 . . ?
N10 C69 H69B 108.1 . . ?
H69A C69 H69B 107.3 . . ?
C70 C69 N10 116.9(8) . . ?
C70 C69 H69A 108.1 . . ?
C70 C69 H69B 108.1 . . ?
N10A C69A H69C 107.9 . . ?
N10A C69A H69D 107.9 . . ?
N10A C69A C70A 117.6(9) . . ?
H69C C69A H69D 107.2 . . ?
C70A C69A H69C 107.9 . . ?
C70A C69A H69D 107.9 . . ?
Li2 C70 H70A 154.9 . . ?
Li2 C70 H70B 91.8 . . ?
N9 C70 Li2 48.8(2) . . ?
N9 C70 H70A 108.3 . . ?
N9 C70 H70B 108.3 . . ?
C69 C70 Li2 79.6(5) . . ?
C69 C70 N9 116.0(8) . . ?
C69 C70 H70A 108.3 . . ?
C69 C70 H70B 108.3 . . ?
H70A C70 H70B 107.4 . . ?
N9 C70A C69A 108.5(6) . . ?
N9 C70A H70C 110.0 . . ?
N9 C70A H70D 110.0 . . ?
C69A C70A H70C 110.0 . . ?
C69A C70A H70D 110.0 . . ?
H70C C70A H70D 108.4 . . ?
N9 C71A H71A 109.5 . . ?
N9 C71A H71B 109.5 . . ?
N9 C71A H71C 109.5 . . ?
H71A C71A H71B 109.5 . . ?
H71A C71A H71C 109.5 . . ?
H71B C71A H71C 109.5 . . ?
N9 C71 H71D 109.5 . . ?
N9 C71 H71E 109.5 . . ?
N9 C71 H71F 109.5 . . ?
H71D C71 H71E 109.5 . . ?
H71D C71 H71F 109.5 . . ?
H71E C71 H71F 109.5 . . ?
N9 C72A H72A 109.5 . . ?
N9 C72A H72B 109.5 . . ?
N9 C72A H72C 109.5 . . ?
H72A C72A H72B 109.5 . . ?
H72A C72A H72C 109.5 . . ?
H72B C72A H72C 109.5 . . ?
N9 C72 H72D 109.5 . . ?
N9 C72 H72E 109.5 . . ?
N9 C72 H72F 109.5 . . ?
H72D C72 H72E 109.5 . . ?
H72D C72 H72F 109.5 . . ?
H72E C72 H72F 109.5 . . ?
N10A C73A H73A 109.5 . . ?
N10A C73A H73B 109.5 . . ?
N10A C73A H73C 109.5 . . ?
H73A C73A H73B 109.5 . . ?
H73A C73A H73C 109.5 . . ?
H73B C73A H73C 109.5 . . ?
N10 C73 H73D 109.5 . . ?
N10 C73 H73E 109.5 . . ?
N10 C73 H73F 109.5 . . ?
H73D C73 H73E 109.5 . . ?
H73D C73 H73F 109.5 . . ?
H73E C73 H73F 109.5 . . ?
N10 C74 H74A 109.5 . . ?
N10 C74 H74B 109.5 . . ?
N10 C74 H74C 109.5 . . ?
H74A C74 H74B 109.5 . . ?
H74A C74 H74C 109.5 . . ?
H74B C74 H74C 109.5 . . ?
N10A C74A H74D 109.5 . . ?
N10A C74A H74E 109.5 . . ?
N10A C74A H74F 109.5 . . ?
H74D C74A H74E 109.5 . . ?
H74D C74A H74F 109.5 . . ?
H74E C74A H74F 109.5 . . ?
C76 C75 H75 119.9 . . ?
C80 C75 H75 119.9 . . ?
C80 C75 C76 120.2(3) . . ?
C75 C76 H76 120.3 . . ?
C75 C76 C77 119.4(3) . . ?
C77 C76 H76 120.3 . . ?
C76 C77 H77 120.0 . . ?
C76 C77 C78 119.9(3) . . ?
C78 C77 H77 120.0 . . ?
C77 C78 H78 120.1 . . ?
C79 C78 C77 119.8(3) . . ?
C79 C78 H78 120.1 . . ?
C78 C79 H79 120.0 . . ?
C80 C79 C78 120.0(3) . . ?
C80 C79 H79 120.0 . . ?
C75 C80 H80 119.7 . . ?
C79 C80 C75 120.6(3) . . ?
C79 C80 H80 119.7 . . ?
C82 C81 H81 120.3 . . ?
C82 C81 C83 119.4(4) . 2_666 ?
C83 C81 H81 120.3 2_666 . ?
C81 C82 H82 120.1 . . ?
C81 C82 C83 119.9(4) . . ?
C83 C82 H82 120.1 . . ?
C81 C83 C82 120.7(3) 2_666 . ?
C81 C83 H83 119.6 2_666 . ?
C82 C83 H83 119.6 . . ?

loop_
_geom_bond_atom_site_label_1
_geom_bond_atom_site_label_2
_geom_bond_distance
_geom_bond_site_symmetry_2
_geom_bond_publ_flag
Fe1 Li1 3.004(5) . ?
Fe1 C1 2.117(2) . ?
Fe1 C2 2.042(2) . ?
Fe1 C3 2.025(3) . ?
Fe1 C4 2.027(3) . ?
Fe1 C5 2.058(3) . ?
Fe1 C6 2.116(2) . ?
Fe1 C7 2.034(3) . ?
Fe1 C8 2.007(3) . ?
Fe1 C9 2.026(3) . ?
Fe1 C10 2.069(3) . ?
Li1 N1 1.931(5) . ?
Li1 C1 2.515(5) . ?
Li1 N4 1.927(5) . ?
Li1 C6 2.498(5) . ?
N1 C1 1.398(3) . ?
N1 B1 1.393(3) . ?
C1 C2 1.436(3) . ?
C1 C5 1.422(3) . ?
B1 N2 1.473(3) . ?
B1 N3 1.473(3) . ?
C2 H2 0.9500 . ?
C2 C3 1.415(4) . ?
B2 N4 1.386(3) . ?
B2 N5 1.477(3) . ?
B2 N6 1.489(3) . ?
N2 C11 1.404(3) . ?
N2 C13 1.427(3) . ?
C3 H3 0.9500 . ?
C3 C4 1.415(4) . ?
N3 C12 1.401(3) . ?
N3 C25 1.426(3) . ?
C4 H4 0.9500 . ?
C4 C5 1.428(4) . ?
N4 C6 1.403(3) . ?
C5 H5 0.9500 . ?
N5 C37 1.396(3) . ?
N5 C39 1.428(3) . ?
C6 C7 1.419(4) . ?
C6 C10 1.442(4) . ?
N6 C38 1.406(3) . ?
N6 C51 1.430(3) . ?
C7 H7 0.9500 . ?
C7 C8 1.469(5) . ?
C8 H8 0.9500 . ?
C8 C9 1.394(6) . ?
C9 H9 0.9500 . ?
C9 C10 1.390(5) . ?
C10 H10 0.9500 . ?
C11 H11 0.9500 . ?
C11 C12 1.339(4) . ?
C12 H12 0.9500 . ?
C13 C14 1.405(3) . ?
C13 C18 1.410(3) . ?
C14 C15 1.394(4) . ?
C14 C19 1.521(3) . ?
C15 H15 0.9500 . ?
C15 C16 1.381(4) . ?
C16 H16 0.9500 . ?
C16 C17 1.382(4) . ?
C17 H17 0.9500 . ?
C17 C18 1.388(4) . ?
C18 C22 1.523(3) . ?
C19 H19 1.0000 . ?
C19 C20 1.526(4) . ?
C19 C21 1.534(4) . ?
C20 H20A 0.9800 . ?
C20 H20B 0.9800 . ?
C20 H20C 0.9800 . ?
C21 H21A 0.9800 . ?
C21 H21B 0.9800 . ?
C21 H21C 0.9800 . ?
C22 H22 1.0000 . ?
C22 C23 1.537(4) . ?
C22 C24 1.519(4) . ?
C23 H23A 0.9800 . ?
C23 H23B 0.9800 . ?
C23 H23C 0.9800 . ?
C24 H24A 0.9800 . ?
C24 H24B 0.9800 . ?
C24 H24C 0.9800 . ?
C25 C26 1.409(4) . ?
C25 C30 1.403(4) . ?
C26 C27 1.392(4) . ?
C26 C31 1.528(4) . ?
C27 H27 0.9500 . ?
C27 C28 1.377(4) . ?
C28 H28 0.9500 . ?
C28 C29 1.377(4) . ?
C29 H29 0.9500 . ?
C29 C30 1.398(4) . ?
C30 C34 1.520(4) . ?
C31 H31 1.0000 . ?
C31 C32 1.520(4) . ?
C31 C33 1.522(4) . ?
C32 H32A 0.9800 . ?
C32 H32B 0.9800 . ?
C32 H32C 0.9800 . ?
C33 H33A 0.9800 . ?
C33 H33B 0.9800 . ?
C33 H33C 0.9800 . ?
C34 H34 1.0000 . ?
C34 C35 1.519(4) . ?
C34 C36 1.496(5) . ?
C35 H35A 0.9800 . ?
C35 H35B 0.9800 . ?
C35 H35C 0.9800 . ?
C36 H36A 0.9800 . ?
C36 H36B 0.9800 . ?
C36 H36C 0.9800 . ?
C37 H37 0.9500 . ?
C37 C38 1.342(3) . ?
C38 H38 0.9500 . ?
C39 C40 1.411(4) . ?
C39 C44 1.409(3) . ?
C40 C41 1.390(4) . ?
C40 C45 1.521(4) . ?
C41 H41 0.9500 . ?
C41 C42 1.381(4) . ?
C42 H42 0.9500 . ?
C42 C43 1.376(4) . ?
C43 H43 0.9500 . ?
C43 C44 1.401(4) . ?
C44 C48 1.522(4) . ?
C45 H45 1.0000 . ?
C45 C46 1.526(4) . ?
C45 C47 1.521(4) . ?
C46 H46A 0.9800 . ?
C46 H46B 0.9800 . ?
C46 H46C 0.9800 . ?
C47 H47A 0.9800 . ?
C47 H47B 0.9800 . ?
C47 H47C 0.9800 . ?
C48 H48 1.0000 . ?
C48 C49 1.530(4) . ?
C48 C50 1.530(4) . ?
C49 H49A 0.9800 . ?
C49 H49B 0.9800 . ?
C49 H49C 0.9800 . ?
C50 H50A 0.9800 . ?
C50 H50B 0.9800 . ?
C50 H50C 0.9800 . ?
C51 C52 1.416(3) . ?
C51 C56 1.409(3) . ?
C52 C53 1.392(4) . ?
C52 C57 1.520(4) . ?
C53 H53 0.9500 . ?
C53 C54 1.382(4) . ?
C54 H54 0.9500 . ?
C54 C55 1.374(4) . ?
C55 H55 0.9500 . ?
C55 C56 1.393(4) . ?
C56 C60 1.521(4) . ?
C57 H57 1.0000 . ?
C57 C58 1.519(4) . ?
C57 C59 1.534(4) . ?
C58 H58A 0.9800 . ?
C58 H58B 0.9800 . ?
C58 H58C 0.9800 . ?
C59 H59A 0.9800 . ?
C59 H59B 0.9800 . ?
C59 H59C 0.9800 . ?
C60 H60 1.0000 . ?
C60 C61 1.535(4) . ?
C60 C62 1.528(4) . ?
C61 H61A 0.9800 . ?
C61 H61B 0.9800 . ?
C61 H61C 0.9800 . ?
C62 H62A 0.9800 . ?
C62 H62B 0.9800 . ?
C62 H62C 0.9800 . ?
Li2 N7 2.113(5) . ?
Li2 N8 2.132(5) . ?
Li2 N9 2.116(5) . ?
Li2 N10 2.144(11) . ?
Li2 N10A 2.062(11) . ?
Li2 C70 2.777(8) . ?
N7 C63 1.474(4) . ?
N7 C65 1.457(4) . ?
N7 C66 1.470(4) . ?
N8 C64 1.465(4) . ?
N8 C67 1.472(5) . ?
N8 C68 1.453(5) . ?
N9 C70 1.491(7) . ?
N9 C70A 1.468(6) . ?
N9 C71A 1.496(6) . ?
N9 C71 1.435(7) . ?
N9 C72A 1.464(7) . ?
N9 C72 1.459(7) . ?
N10 C69 1.471(11) . ?
N10 C73 1.432(13) . ?
N10 C74 1.559(18) . ?
N10A C69A 1.454(11) . ?
N10A C73A 1.505(17) . ?
N10A C74A 1.433(14) . ?
C63 H63A 0.9900 . ?
C63 H63B 0.9900 . ?
C63 C64 1.504(5) . ?
C64 H64A 0.9900 . ?
C64 H64B 0.9900 . ?
C65 H65A 0.9800 . ?
C65 H65B 0.9800 . ?
C65 H65C 0.9800 . ?
C66 H66A 0.9800 . ?
C66 H66B 0.9800 . ?
C66 H66C 0.9800 . ?
C67 H67A 0.9800 . ?
C67 H67B 0.9800 . ?
C67 H67C 0.9800 . ?
C68 H68A 0.9800 . ?
C68 H68B 0.9800 . ?
C68 H68C 0.9800 . ?
C69 H69A 0.9900 . ?
C69 H69B 0.9900 . ?
C69 C70 1.367(14) . ?
C69A H69C 0.9900 . ?
C69A H69D 0.9900 . ?
C69A C70A 1.647(14) . ?
C70 H70A 0.9900 . ?
C70 H70B 0.9900 . ?
C70A H70C 0.9900 . ?
C70A H70D 0.9900 . ?
C71A H71A 0.9800 . ?
C71A H71B 0.9800 . ?
C71A H71C 0.9800 . ?
C71 H71D 0.9800 . ?
C71 H71E 0.9800 . ?
C71 H71F 0.9800 . ?
C72A H72A 0.9800 . ?
C72A H72B 0.9800 . ?
C72A H72C 0.9800 . ?
C72 H72D 0.9800 . ?
C72 H72E 0.9800 . ?
C72 H72F 0.9800 . ?
C73A H73A 0.9800 . ?
C73A H73B 0.9800 . ?
C73A H73C 0.9800 . ?
C73 H73D 0.9800 . ?
C73 H73E 0.9800 . ?
C73 H73F 0.9800 . ?
C74 H74A 0.9800 . ?
C74 H74B 0.9800 . ?
C74 H74C 0.9800 . ?
C74A H74D 0.9800 . ?
C74A H74E 0.9800 . ?
C74A H74F 0.9800 . ?
C75 H75 0.9500 . ?
C75 C76 1.375(4) . ?
C75 C80 1.370(4) . ?
C76 H76 0.9500 . ?
C76 C77 1.384(5) . ?
C77 H77 0.9500 . ?
C77 C78 1.385(5) . ?
C78 H78 0.9500 . ?
C78 C79 1.370(5) . ?
C79 H79 0.9500 . ?
C79 C80 1.366(4) . ?
C80 H80 0.9500 . ?
C81 H81 0.9500 . ?
C81 C82 1.350(5) . ?
C81 C83 1.376(5) 2_666 ?
C82 H82 0.9500 . ?
C82 C83 1.384(5) . ?
C83 C81 1.376(5) 2_666 ?
C83 H83 0.9500 . ?

loop_
_geom_torsion_atom_site_label_1
_geom_torsion_atom_site_label_2
_geom_torsion_atom_site_label_3
_geom_torsion_atom_site_label_4
_geom_torsion
_geom_torsion_site_symmetry_1
_geom_torsion_site_symmetry_2
_geom_torsion_site_symmetry_3
_geom_torsion_site_symmetry_4
_geom_torsion_publ_flag
Fe1 C1 C2 C3 -59.50(17) . . . . ?
Fe1 C1 C5 C4 58.59(18) . . . . ?
Fe1 C2 C3 C4 -59.76(18) . . . . ?
Fe1 C3 C4 C5 -60.74(19) . . . . ?
Fe1 C4 C5 C1 -61.01(18) . . . . ?
Fe1 C6 C7 C8 59.98(18) . . . . ?
Fe1 C6 C10 C9 -57.8(2) . . . . ?
Fe1 C7 C8 C9 59.7(2) . . . . ?
Fe1 C8 C9 C10 61.8(2) . . . . ?
Fe1 C9 C10 C6 59.7(2) . . . . ?
Li1 N1 C1 Fe1 25.2(2) . . . . ?
Li1 N1 C1 C2 113.8(3) . . . . ?
Li1 N1 C1 C5 -61.8(3) . . . . ?
Li1 N1 B1 N2 -170.3(3) . . . . ?
Li1 N1 B1 N3 12.4(5) . . . . ?
Li1 C1 C2 Fe1 -53.3(2) . . . . ?
Li1 C1 C2 C3 -112.8(3) . . . . ?
Li1 C1 C5 Fe1 77.73(13) . . . . ?
Li1 C1 C5 C4 136.3(2) . . . . ?
Li1 N4 C6 Fe1 26.9(3) . . . . ?
Li1 N4 C6 C7 -60.2(3) . . . . ?
Li1 N4 C6 C10 115.4(3) . . . . ?
Li1 C6 C7 Fe1 77.97(14) . . . . ?
Li1 C6 C7 C8 138.0(2) . . . . ?
Li1 C6 C10 Fe1 -55.6(2) . . . . ?
Li1 C6 C10 C9 -113.4(3) . . . . ?
N1 C1 C2 Fe1 -119.4(2) . . . . ?
N1 C1 C2 C3 -178.9(2) . . . . ?
N1 C1 C5 Fe1 120.1(2) . . . . ?
N1 C1 C5 C4 178.7(2) . . . . ?
N1 B1 N2 C11 -177.5(3) . . . . ?
N1 B1 N2 C13 0.7(5) . . . . ?
N1 B1 N3 C12 177.4(3) . . . . ?
N1 B1 N3 C25 6.3(4) . . . . ?
C1 N1 B1 N2 -10.4(4) . . . . ?
C1 N1 B1 N3 172.4(2) . . . . ?
C1 C2 C3 Fe1 61.74(17) . . . . ?
C1 C2 C3 C4 2.0(3) . . . . ?
B1 N1 C1 Fe1 -142.2(2) . . . . ?
B1 N1 C1 Li1 -167.4(3) . . . . ?
B1 N1 C1 C2 -53.5(3) . . . . ?
B1 N1 C1 C5 130.8(3) . . . . ?
B1 N2 C11 C12 0.2(3) . . . . ?
B1 N2 C13 C14 116.6(3) . . . . ?
B1 N2 C13 C18 -63.7(3) . . . . ?
B1 N3 C12 C11 0.7(3) . . . . ?
B1 N3 C25 C26 101.4(3) . . . . ?
B1 N3 C25 C30 -80.5(4) . . . . ?
C2 C1 C5 Fe1 -56.40(16) . . . . ?
C2 C1 C5 C4 2.2(3) . . . . ?
C2 C3 C4 Fe1 60.16(18) . . . . ?
C2 C3 C4 C5 -0.6(3) . . . . ?
B2 N4 C6 Fe1 -142.9(2) . . . . ?
B2 N4 C6 Li1 -169.8(3) . . . . ?
B2 N4 C6 C7 130.0(3) . . . . ?
B2 N4 C6 C10 -54.4(3) . . . . ?
B2 N5 C37 C38 0.7(3) . . . . ?
B2 N5 C39 C40 103.9(3) . . . . ?
B2 N5 C39 C44 -79.5(3) . . . . ?
B2 N6 C38 C37 0.7(3) . . . . ?
B2 N6 C51 C52 -56.7(3) . . . . ?
B2 N6 C51 C56 126.1(3) . . . . ?
N2 B1 N3 C12 -0.5(3) . . . . ?
N2 B1 N3 C25 -171.6(2) . . . . ?
N2 C11 C12 N3 -0.6(3) . . . . ?
N2 C13 C14 C15 -179.3(2) . . . . ?
N2 C13 C14 C19 -0.7(3) . . . . ?
N2 C13 C18 C17 178.7(2) . . . . ?
N2 C13 C18 C22 -4.0(3) . . . . ?
C3 C4 C5 Fe1 59.97(19) . . . . ?
C3 C4 C5 C1 -1.0(3) . . . . ?
N3 B1 N2 C11 0.2(3) . . . . ?
N3 B1 N2 C13 178.4(2) . . . . ?
N3 C25 C26 C27 175.8(2) . . . . ?
N3 C25 C26 C31 -9.2(4) . . . . ?
N3 C25 C30 C29 -175.6(2) . . . . ?
N3 C25 C30 C34 2.4(4) . . . . ?
N4 B2 N5 C37 178.8(2) . . . . ?
N4 B2 N5 C39 8.8(4) . . . . ?
N4 B2 N6 C38 -179.2(3) . . . . ?
N4 B2 N6 C51 -7.2(4) . . . . ?
N4 C6 C7 Fe1 119.9(2) . . . . ?
N4 C6 C7 C8 179.9(2) . . . . ?
N4 C6 C10 Fe1 -120.7(2) . . . . ?
N4 C6 C10 C9 -178.5(3) . . . . ?
C5 C1 C2 Fe1 56.93(17) . . . . ?
C5 C1 C2 C3 -2.6(3) . . . . ?
N5 B2 N4 Li1 4.9(5) . . . . ?
N5 B2 N4 C6 167.3(2) . . . . ?
N5 B2 N6 C38 -0.3(2) . . . . ?
N5 B2 N6 C51 171.8(2) . . . . ?
N5 C37 C38 N6 -0.9(3) . . . . ?
N5 C39 C40 C41 175.3(2) . . . . ?
N5 C39 C40 C45 -6.3(3) . . . . ?
N5 C39 C44 C43 -175.6(2) . . . . ?
N5 C39 C44 C48 1.3(3) . . . . ?
C6 C7 C8 Fe1 -63.60(19) . . . . ?
C6 C7 C8 C9 -3.9(3) . . . . ?
N6 B2 N4 Li1 -176.4(3) . . . . ?
N6 B2 N4 C6 -14.0(4) . . . . ?
N6 B2 N5 C37 -0.3(3) . . . . ?
N6 B2 N5 C39 -170.2(2) . . . . ?
N6 C51 C52 C53 -178.1(2) . . . . ?
N6 C51 C52 C57 -1.6(3) . . . . ?
N6 C51 C56 C55 176.7(2) . . . . ?
N6 C51 C56 C60 -5.6(3) . . . . ?
C7 C6 C10 Fe1 55.70(18) . . . . ?
C7 C6 C10 C9 -2.1(3) . . . . ?
C7 C8 C9 Fe1 -59.2(2) . . . . ?
C7 C8 C9 C10 2.6(4) . . . . ?
C8 C9 C10 Fe1 -60.0(2) . . . . ?
C8 C9 C10 C6 -0.3(4) . . . . ?
C10 C6 C7 Fe1 -56.45(19) . . . . ?
C10 C6 C7 C8 3.5(3) . . . . ?
C11 N2 C13 C14 -65.4(3) . . . . ?
C11 N2 C13 C18 114.3(3) . . . . ?
C12 N3 C25 C26 -68.8(3) . . . . ?
C12 N3 C25 C30 109.2(3) . . . . ?
C13 N2 C11 C12 -178.2(2) . . . . ?
C13 C14 C15 C16 -0.1(4) . . . . ?
C13 C14 C19 C20 -121.7(3) . . . . ?
C13 C14 C19 C21 114.3(3) . . . . ?
C13 C18 C22 C23 -72.9(3) . . . . ?
C13 C18 C22 C24 162.5(2) . . . . ?
C14 C13 C18 C17 -1.6(3) . . . . ?
C14 C13 C18 C22 175.7(2) . . . . ?
C14 C15 C16 C17 -0.3(4) . . . . ?
C15 C14 C19 C20 56.8(3) . . . . ?
C15 C14 C19 C21 -67.2(3) . . . . ?
C15 C16 C17 C18 -0.2(4) . . . . ?
C16 C17 C18 C13 1.2(4) . . . . ?
C16 C17 C18 C22 -176.1(2) . . . . ?
C17 C18 C22 C23 104.3(3) . . . . ?
C17 C18 C22 C24 -20.3(4) . . . . ?
C18 C13 C14 C15 1.1(3) . . . . ?
C18 C13 C14 C19 179.6(2) . . . . ?
C19 C14 C15 C16 -178.6(2) . . . . ?
C25 N3 C12 C11 172.8(3) . . . . ?
C25 C26 C27 C28 0.7(4) . . . . ?
C25 C26 C31 C32 153.8(3) . . . . ?
C25 C26 C31 C33 -82.5(3) . . . . ?
C25 C30 C34 C35 143.4(3) . . . . ?
C25 C30 C34 C36 -93.1(4) . . . . ?
C26 C25 C30 C29 2.4(4) . . . . ?
C26 C25 C30 C34 -179.6(2) . . . . ?
C26 C27 C28 C29 0.7(4) . . . . ?
C27 C26 C31 C32 -31.4(4) . . . . ?
C27 C26 C31 C33 92.4(3) . . . . ?
C27 C28 C29 C30 -0.5(5) . . . . ?
C28 C29 C30 C25 -1.0(4) . . . . ?
C28 C29 C30 C34 -179.0(3) . . . . ?
C29 C30 C34 C35 -38.7(4) . . . . ?
C29 C30 C34 C36 84.9(4) . . . . ?
C30 C25 C26 C27 -2.2(4) . . . . ?
C30 C25 C26 C31 172.8(2) . . . . ?
C31 C26 C27 C28 -174.3(3) . . . . ?
C37 N5 C39 C40 -65.1(3) . . . . ?
C37 N5 C39 C44 111.4(3) . . . . ?
C38 N6 C51 C52 114.8(2) . . . . ?
C38 N6 C51 C56 -62.5(3) . . . . ?
C39 N5 C37 C38 171.8(2) . . . . ?
C39 C40 C41 C42 0.6(4) . . . . ?
C39 C40 C45 C46 121.9(3) . . . . ?
C39 C40 C45 C47 -114.0(3) . . . . ?
C39 C44 C48 C49 -102.5(3) . . . . ?
C39 C44 C48 C50 134.7(2) . . . . ?
C40 C39 C44 C43 0.9(4) . . . . ?
C40 C39 C44 C48 177.8(2) . . . . ?
C40 C41 C42 C43 0.5(4) . . . . ?
C41 C40 C45 C46 -59.7(3) . . . . ?
C41 C40 C45 C47 64.4(3) . . . . ?
C41 C42 C43 C44 -0.9(4) . . . . ?
C42 C43 C44 C39 0.3(4) . . . . ?
C42 C43 C44 C48 -176.7(2) . . . . ?
C43 C44 C48 C49 74.4(3) . . . . ?
C43 C44 C48 C50 -48.4(3) . . . . ?
C44 C39 C40 C41 -1.3(3) . . . . ?
C44 C39 C40 C45 177.2(2) . . . . ?
C45 C40 C41 C42 -177.9(2) . . . . ?
C51 N6 C38 C37 -172.6(2) . . . . ?
C51 C52 C53 C54 1.6(4) . . . . ?
C51 C52 C57 C58 163.3(2) . . . . ?
C51 C52 C57 C59 -72.6(3) . . . . ?
C51 C56 C60 C61 114.4(3) . . . . ?
C51 C56 C60 C62 -122.7(3) . . . . ?
C52 C51 C56 C55 -0.6(3) . . . . ?
C52 C51 C56 C60 177.1(2) . . . . ?
C52 C53 C54 C55 -0.9(4) . . . . ?
C53 C52 C57 C58 -20.3(3) . . . . ?
C53 C52 C57 C59 103.8(3) . . . . ?
C53 C54 C55 C56 -0.6(4) . . . . ?
C54 C55 C56 C51 1.3(4) . . . . ?
C54 C55 C56 C60 -176.5(2) . . . . ?
C55 C56 C60 C61 -67.9(3) . . . . ?
C55 C56 C60 C62 55.0(3) . . . . ?
C56 C51 C52 C53 -0.9(3) . . . . ?
C56 C51 C52 C57 175.7(2) . . . . ?
C57 C52 C53 C54 -175.0(2) . . . . ?
Li2 N7 C63 C64 -37.4(4) . . . . ?
Li2 N8 C64 C63 -39.9(4) . . . . ?
Li2 N9 C70 C69 46.1(9) . . . . ?
Li2 N9 C70A C69A -40.6(8) . . . . ?
Li2 N10 C69 C70 19.6(13) . . . . ?
Li2 N10A C69A C70A -25.1(14) . . . . ?
N7 C63 C64 N8 56.2(4) . . . . ?
N10 C69 C70 Li2 -14.8(10) . . . . ?
N10 C69 C70 N9 -48.3(14) . . . . ?
N10A C69A C70A N9 49.4(14) . . . . ?
C65 N7 C63 C64 -167.7(3) . . . . ?
C66 N7 C63 C64 73.6(4) . . . . ?
C67 N8 C64 C63 69.5(4) . . . . ?
C68 N8 C64 C63 -171.8(4) . . . . ?
C71A N9 C70A C69A -162.1(7) . . . . ?
C71 N9 C70 Li2 -107.9(4) . . . . ?
C71 N9 C70 C69 -61.8(10) . . . . ?
C72A N9 C70A C69A 81.7(8) . . . . ?
C72 N9 C70 Li2 131.2(5) . . . . ?
C72 N9 C70 C69 177.3(9) . . . . ?
C73A N10A C69A C70A -131.5(12) . . . . ?
C73 N10 C69 C70 -111.5(14) . . . . ?
C74 N10 C69 C70 131.0(11) . . . . ?
C74A N10A C69A C70A 114.4(12) . . . . ?
C75 C76 C77 C78 0.5(5) . . . . ?
C76 C75 C80 C79 0.9(5) . . . . ?
C76 C77 C78 C79 0.0(5) . . . . ?
C77 C78 C79 C80 -0.1(5) . . . . ?
C78 C79 C80 C75 -0.3(5) . . . . ?
C80 C75 C76 C77 -1.0(5) . . . . ?
C81 C82 C83 C81 0.8(7) . . . 2_666 ?
C83 C81 C82 C83 -0.8(7) 2_666 . . . ?
